data_4334129
loop_
_publ_author_name
'Jeremy P. Krogman'
'Mark W. Bezpalko'
'Bruce M. Foxman'
'Christine M. Thomas'

_publ_section_title
;
 Synthesis, Structure, and Reactivity of an Anionic Zr-Oxo Relevant to CO2
 Reduction by a Zr/Co Heterobimetallic Complex
;
_journal_name_full 'Inorganic Chemistry'
_journal_page_first 3022
_journal_page_last 3031
_journal_paper_doi 10.1021/ic302473j
_journal_volume 52
_journal_year 2013
_chemical_formula_moiety 'C59 H102 Co1 N5 O3 P3 Zr1'
_chemical_formula_sum 'C59 H102 Co N5 O3 P3 Zr'
_chemical_formula_weight 1172.58
_space_group_IT_number 14
_symmetry_cell_setting monoclinic
_symmetry_space_group_name_Hall '-P 2ybc'
_symmetry_space_group_name_H-M 'P 1 21/c 1'
_atom_sites_solution_hydrogens difmap
_atom_sites_solution_primary other
_audit_creation_date 11-09-22
_audit_creation_method CRYSTALS_ver_14.23
_cell_angle_alpha 90
_cell_angle_beta 100.636(4)
_cell_angle_gamma 90
_cell_formula_units_Z 8
_cell_length_a 15.1189(11)
_cell_length_b 37.531(3)
_cell_length_c 23.0515(17)
_cell_measurement_reflns_used 9791
_cell_measurement_temperature 120
_cell_measurement_theta_max 27
_cell_measurement_theta_min 2
_cell_volume 12855.3(17)
_computing_cell_refinement 'Apex2 (Bruker AXS, 2006)'
_computing_data_collection 'Apex2 (Bruker AXS, 2006)'
_computing_data_reduction 'Apex2 (Bruker AXS, 2006)'
_computing_molecular_graphics 'CAMERON (Watkin et al., 1996)'
_computing_publication_material 'CRYSTALS (Betteridge et al., 2003)'
_computing_structure_refinement 'CRYSTALS (Betteridge et al., 2003)'
_computing_structure_solution 'Superflip (Palatinus & Chapuis, 2007)'
_diffrn_ambient_temperature 120
_diffrn_measured_fraction_theta_full 1.000
_diffrn_measured_fraction_theta_max 0.994
_diffrn_measurement_device Area
_diffrn_measurement_device_type 'Bruker Kappa Apex2'
_diffrn_measurement_method '\f & \w scans'
_diffrn_radiation_monochromator graphite
_diffrn_radiation_type 'Mo K\a'
_diffrn_radiation_wavelength 0.71073
_diffrn_reflns_av_R_equivalents 0.075
_diffrn_reflns_limit_h_max 19
_diffrn_reflns_limit_h_min -19
_diffrn_reflns_limit_k_max 49
_diffrn_reflns_limit_k_min 0
_diffrn_reflns_limit_l_max 30
_diffrn_reflns_limit_l_min 0
_diffrn_reflns_number 31032
_diffrn_reflns_theta_full 27.500
_diffrn_reflns_theta_max 28.061
_diffrn_reflns_theta_min 1.589
_diffrn_standards_number 0
_exptl_absorpt_coefficient_mu 0.538
_exptl_absorpt_correction_T_max 0.94
_exptl_absorpt_correction_T_min 0.86
_exptl_absorpt_correction_type numerical
_exptl_absorpt_process_details
; 
 Analytical Absorption (De Meulenaer & Tompa, 1965) 
;
_exptl_crystal_colour yellow
_exptl_crystal_density_diffrn 1.212
_exptl_crystal_description 'plate fragment'
_exptl_crystal_F_000 5016
_exptl_crystal_size_max 0.319
_exptl_crystal_size_mid 0.279
_exptl_crystal_size_min 0.110
_platon_squeeze_details
;
During the structure solution, electron density 
difference maps revealed that there were considerable 
disordered solvent molecules.  Two ether molecules were 
refined using distance, angle, and thermal similarity 
restraints.  Additional electron density corresponding 
to further disordered solvent could not be successfully 
modeled.  From history, the remaining solvate was likely 
ether in a volume of 1016.7 \%A3 per unit cell (7.9%).  
It appeared that the cavity area contained about two ether
 molecules, located near the centers of symmetry at 
(0, 1/2, 0) and (0, 0, 1/2). Modeling with or without 
restraints was unsuccessful, as was step by step acquisition 
of peaks using successive electron density difference maps.  
Thus, the structure factors were modified using the PLATON 
SQUEEZE technique, in order to produce a ?solvate-free? 
structure factor set (only for the third independent molecule).  
PLATON reported a total electron density of 92 e- per unit 
cell, likely representing two ether molecules, consistent 
with our earlier observations.  Use of the SQUEEZE technique 
resulted in a decrease of ca. 0.7 % in R.   
;
_refine_diff_density_max 1.40
_refine_diff_density_min -1.21
_refine_ls_extinction_method none
_refine_ls_goodness_of_fit_ref 0.9550
_refine_ls_hydrogen_treatment constr
_refine_ls_matrix_type full
_refine_ls_number_parameters 1297
_refine_ls_number_reflns 31032
_refine_ls_number_restraints 27
_refine_ls_R_factor_all 0.0698
_refine_ls_R_factor_gt 0.0389
_refine_ls_shift/su_max 0.0074387
_refine_ls_shift/su_mean 0.0001726
_refine_ls_structure_factor_coef Fsqd
_refine_ls_weighting_details
;
 Method= Modified Sheldrick 
 w=1/[\s^2^(F^2^) + ( 0.04P)^2^ +14.11P] 
 ,where P=(max(Fo^2^,0) + 2Fc^2^)/3 
;
_refine_ls_weighting_scheme calc
_refine_ls_wR_factor_all 0.1020
_refine_ls_wR_factor_gt 0.0877
_refine_ls_wR_factor_ref 0.1020
_reflns_limit_h_max 19
_reflns_limit_h_min -19
_reflns_limit_k_max 49
_reflns_limit_k_min 0
_reflns_limit_l_max 30
_reflns_limit_l_min 0
_reflns_number_gt 20639
_reflns_number_total 31032
_reflns_threshold_expression I>2.0\s(I)
_oxford_diffrn_Wilson_B_factor 0.00
_oxford_diffrn_Wilson_scale 0.00
_oxford_refine_ls_r_factor_ref 0.0698
_oxford_refine_ls_scale 0.0387457(18)
_oxford_reflns_number_all 31032
_oxford_reflns_threshold_expression_ref I>-10.0\s(I)
_oxford_structure_analysis_title 'jk_181_0m in P2(1)/c'
_cod_data_source_file ic302473j_si_002_03.cif
_cod_data_source_block DBU-4
_cod_original_cell_volume 12855.4(16)
_cod_original_sg_symbol_Hall '-P 2ybc '
_cod_original_sg_symbol_H-M 'P 1 21/c 1 '
_cod_original_formula_sum 'C59 H102 Co1 N5 O3 P3 Zr1'
_cod_database_code 4334129

loop_
_symmetry_equiv_pos_as_xyz
x,y,z
-x,-y,-z
-x,y+1/2,-z+1/2
x,-y+1/2,z+1/2

loop_
_atom_site_label
_atom_site_type_symbol
_atom_site_fract_x
_atom_site_fract_y
_atom_site_fract_z
_atom_site_U_iso_or_equiv
_atom_site_occupancy
_atom_site_adp_type
_atom_site_refinement_flags_posn
_atom_site_refinement_flags_adp
Zr1 Zr 0.958001(16) 0.204466(6) 0.153512(10) 0.0179 1.0000 Uani . .
Zr101 Zr 0.530354(15) 0.469448(6) 0.256444(10) 0.0147 1.0000 Uani . .
Co1 Co 1.06311(2) 0.265881(9) 0.153483(17) 0.0251 1.0000 Uani . .
Co101 Co 0.64012(2) 0.414990(9) 0.225518(14) 0.0165 1.0000 Uani . .
P1 P 1.04036(5) 0.25557(2) 0.24652(3) 0.0273 1.0000 Uani . .
P2 P 0.92729(5) 0.274413(18) 0.09453(3) 0.0249 1.0000 Uani . .
P3 P 1.13351(4) 0.219799(17) 0.11838(3) 0.0210 1.0000 Uani . .
P101 P 0.52914(4) 0.390646(17) 0.26656(3) 0.0186 1.0000 Uani . .
P102 P 0.57945(4) 0.446714(18) 0.14393(3) 0.0194 1.0000 Uani . .
P103 P 0.72313(4) 0.450288(17) 0.29354(3) 0.0180 1.0000 Uani . .
O1 O 0.89310(11) 0.16110(5) 0.15155(8) 0.0227 1.0000 Uani . .
O2 O 1.16137(18) 0.33168(7) 0.14752(14) 0.0669 1.0000 Uani . .
O3 O 0.1830(4) 0.40871(14) -0.0479(2) 0.1789 1.0000 Uani D U
O4 O 0.5063(3) 0.21606(12) 0.38331(18) 0.1104 1.0000 Uani D U
O101 O 0.46428(11) 0.50740(4) 0.28133(7) 0.0206 1.0000 Uani . .
O102 O 0.76005(15) 0.35834(6) 0.20423(10) 0.0461 1.0000 Uani . .
N1 N 0.99608(15) 0.21409(6) 0.24657(9) 0.0243 1.0000 Uani . .
N2 N 0.85986(14) 0.23998(5) 0.10626(9) 0.0214 1.0000 Uani . .
N3 N 1.05970(13) 0.18553(5) 0.10684(9) 0.0179 1.0000 Uani . .
N4 N 0.14838(15) 0.59308(6) 0.36693(10) 0.0249 1.0000 Uani . .
N5 N 0.19242(15) 0.53711(6) 0.33498(10) 0.0256 1.0000 Uani . .
N101 N 0.45268(13) 0.42312(5) 0.27031(9) 0.0172 1.0000 Uani . .
N102 N 0.53116(14) 0.48371(5) 0.16622(9) 0.0190 1.0000 Uani . .
N103 N 0.65275(13) 0.47936(5) 0.31800(9) 0.0166 1.0000 Uani . .
N104 N 0.38294(16) 0.62196(6) 0.34675(10) 0.0294 1.0000 Uani . .
N105 N 0.42573(15) 0.56219(6) 0.33887(10) 0.0271 1.0000 Uani . .
C1 C 0.97369(19) 0.19150(7) 0.29226(11) 0.0269 1.0000 Uani . .
C2 C 1.03752(19) 0.16895(8) 0.32584(12) 0.0298 1.0000 Uani . .
C3 C 1.1349(2) 0.16757(9) 0.31987(13) 0.0348 1.0000 Uani . .
C4 C 1.0106(2) 0.14584(8) 0.36703(13) 0.0351 1.0000 Uani . .
C5 C 0.9225(2) 0.14339(8) 0.37508(13) 0.0369 1.0000 Uani . .
C6 C 0.8964(3) 0.11738(10) 0.41875(15) 0.0495 1.0000 Uani . .
C7 C 0.8600(2) 0.16495(8) 0.34048(13) 0.0351 1.0000 Uani . .
C8 C 0.88269(19) 0.18868(8) 0.29925(12) 0.0304 1.0000 Uani . .
C9 C 0.81056(19) 0.21001(8) 0.26158(13) 0.0351 1.0000 Uani . .
C10 C 1.1454(2) 0.25754(8) 0.30397(13) 0.0342 1.0000 Uani . .
C11 C 1.1343(2) 0.25091(10) 0.36786(14) 0.0447 1.0000 Uani . .
C12 C 1.2007(2) 0.29183(9) 0.30137(15) 0.0446 1.0000 Uani . .
C13 C 0.9596(2) 0.28737(8) 0.27081(14) 0.0349 1.0000 Uani . .
C14 C 0.9304(2) 0.28056(10) 0.33029(15) 0.0462 1.0000 Uani . .
C15 C 0.9877(2) 0.32653(8) 0.26668(17) 0.0472 1.0000 Uani . .
C16 C 0.76605(17) 0.23263(7) 0.08306(11) 0.0220 1.0000 Uani . .
C17 C 0.69747(18) 0.24744(7) 0.10914(12) 0.0264 1.0000 Uani . .
C18 C 0.7147(2) 0.27145(8) 0.16230(13) 0.0321 1.0000 Uani . .
C19 C 0.60731(19) 0.23968(8) 0.08551(14) 0.0327 1.0000 Uani . .
C20 C 0.58233(19) 0.21696(8) 0.03803(14) 0.0332 1.0000 Uani . .
C21 C 0.4845(2) 0.20931(10) 0.01306(18) 0.0540 1.0000 Uani . .
C22 C 0.65152(18) 0.20112(7) 0.01516(13) 0.0281 1.0000 Uani . .
C23 C 0.74189(17) 0.20771(7) 0.03693(11) 0.0228 1.0000 Uani . .
C24 C 0.81124(18) 0.18767(7) 0.01056(12) 0.0268 1.0000 Uani . .
C25 C 0.8682(2) 0.31711(7) 0.10506(14) 0.0336 1.0000 Uani . .
C26 C 0.7797(2) 0.32416(8) 0.06278(15) 0.0401 1.0000 Uani . .
C27 C 0.9284(2) 0.35026(8) 0.10645(17) 0.0455 1.0000 Uani . .
C28 C 0.93795(19) 0.27243(7) 0.01536(12) 0.0288 1.0000 Uani . .
C29 C 0.8520(2) 0.27383(8) -0.03180(13) 0.0363 1.0000 Uani . .
C30 C 1.0076(2) 0.29857(8) -0.00031(14) 0.0379 1.0000 Uani . .
C31 C 1.06544(16) 0.15028(6) 0.08277(11) 0.0178 1.0000 Uani . .
C32 C 1.04453(15) 0.14408(6) 0.02141(11) 0.0175 1.0000 Uani . .
C33 C 1.01717(17) 0.17289(7) -0.02375(11) 0.0231 1.0000 Uani . .
C34 C 1.04888(16) 0.10945(7) -0.00009(11) 0.0196 1.0000 Uani . .
C35 C 1.07380(16) 0.08051(7) 0.03642(12) 0.0214 1.0000 Uani . .
C36 C 1.08262(18) 0.04358(7) 0.01176(13) 0.0273 1.0000 Uani . .
C37 C 1.09075(16) 0.08682(7) 0.09670(11) 0.0214 1.0000 Uani . .
C38 C 1.08498(16) 0.12054(7) 0.12057(11) 0.0198 1.0000 Uani . .
C39 C 1.09840(19) 0.12386(7) 0.18673(12) 0.0284 1.0000 Uani . .
C40 C 1.23155(17) 0.20510(7) 0.17497(12) 0.0266 1.0000 Uani . .
C41 C 1.28275(19) 0.17150(8) 0.16215(14) 0.0367 1.0000 Uani . .
C42 C 1.2988(2) 0.23514(8) 0.19666(15) 0.0380 1.0000 Uani . .
C43 C 1.17834(18) 0.22839(7) 0.04919(12) 0.0262 1.0000 Uani . .
C44 C 1.22844(19) 0.19742(8) 0.02557(14) 0.0335 1.0000 Uani . .
C45 C 1.2368(2) 0.26196(8) 0.05247(15) 0.0371 1.0000 Uani . .
C46 C 1.1232(2) 0.30587(8) 0.15091(15) 0.0373 1.0000 Uani . .
C47 C 0.15082(19) 0.57785(7) 0.42566(12) 0.0268 1.0000 Uani . .
C48 C 0.12008(19) 0.53921(7) 0.42145(12) 0.0269 1.0000 Uani . .
C49 C 0.17942(19) 0.51802(7) 0.38788(12) 0.0275 1.0000 Uani . .
C50 C 0.22179(19) 0.51545(8) 0.28898(13) 0.0302 1.0000 Uani . .
C51 C 0.1452(2) 0.50372(8) 0.24048(13) 0.0361 1.0000 Uani . .
C52 C 0.1127(2) 0.53271(9) 0.19587(14) 0.0409 1.0000 Uani . .
C53 C 0.0828(2) 0.56711(8) 0.22222(13) 0.0360 1.0000 Uani . .
C54 C 0.1575(2) 0.58618(8) 0.26479(12) 0.0311 1.0000 Uani . .
C55 C 0.16838(17) 0.57202(7) 0.32674(12) 0.0244 1.0000 Uani . .
C56 C 0.6320(4) 0.24489(14) 0.3649(3) 0.1087 1.0000 Uani . .
C57 C 0.5944(4) 0.22132(16) 0.4064(2) 0.1015 1.0000 Uani D .
C58 C 0.4701(5) 0.1956(3) 0.4247(4) 0.1843 1.0000 Uani D U
C59 C 0.3728(5) 0.1862(3) 0.3954(5) 0.2088 1.0000 Uani . U
C60 C 0.2350(4) 0.36063(17) 0.0092(3) 0.1216 1.0000 Uani . .
C61 C 0.1768(5) 0.39310(17) 0.0177(3) 0.1458 1.0000 Uani D .
C62 C 0.1491(6) 0.4438(3) -0.0493(4) 0.1951 1.0000 Uani D U
C63 C 0.1298(4) 0.4555(2) -0.1097(4) 0.1541 1.0000 Uani . U
C101 C 0.36596(16) 0.42137(6) 0.28756(11) 0.0183 1.0000 Uani . .
C102 C 0.35607(16) 0.43216(7) 0.34438(11) 0.0201 1.0000 Uani . .
C103 C 0.43351(18) 0.44771(7) 0.38769(11) 0.0254 1.0000 Uani . .
C104 C 0.27211(17) 0.42919(7) 0.36125(12) 0.0243 1.0000 Uani . .
C105 C 0.19700(17) 0.41655(7) 0.32322(12) 0.0261 1.0000 Uani . .
C106 C 0.1069(2) 0.41298(9) 0.34282(15) 0.0408 1.0000 Uani . .
C107 C 0.20621(17) 0.40837(7) 0.26655(12) 0.0258 1.0000 Uani . .
C108 C 0.28826(16) 0.41106(7) 0.24720(11) 0.0215 1.0000 Uani . .
C109 C 0.28819(18) 0.40309(8) 0.18333(12) 0.0274 1.0000 Uani . .
C110 C 0.56852(18) 0.37398(7) 0.34329(12) 0.0251 1.0000 Uani . .
C111 C 0.49880(19) 0.36020(8) 0.37894(13) 0.0333 1.0000 Uani . .
C112 C 0.6460(2) 0.34733(9) 0.34728(14) 0.0394 1.0000 Uani . .
C113 C 0.47081(18) 0.35246(7) 0.22330(13) 0.0262 1.0000 Uani . .
C114 C 0.3989(2) 0.33268(8) 0.25018(14) 0.0356 1.0000 Uani . .
C115 C 0.5358(2) 0.32481(8) 0.20544(15) 0.0368 1.0000 Uani . .
C116 C 0.48717(18) 0.51501(7) 0.13809(10) 0.0220 1.0000 Uani . .
C117 C 0.39270(18) 0.51807(7) 0.13092(11) 0.0250 1.0000 Uani . .
C118 C 0.33552(18) 0.48832(8) 0.14783(13) 0.0306 1.0000 Uani . .
C119 C 0.3504(2) 0.54967(8) 0.11016(12) 0.0318 1.0000 Uani . .
C120 C 0.3978(2) 0.57912(8) 0.09620(12) 0.0340 1.0000 Uani . .
C121 C 0.3505(3) 0.61378(9) 0.07566(16) 0.0524 1.0000 Uani . .
C122 C 0.4899(2) 0.57590(8) 0.10310(11) 0.0302 1.0000 Uani . .
C123 C 0.53615(19) 0.54489(7) 0.12408(11) 0.0253 1.0000 Uani . .
C124 C 0.63683(19) 0.54589(8) 0.13173(12) 0.0289 1.0000 Uani . .
C125 C 0.48865(18) 0.42120(7) 0.09519(11) 0.0249 1.0000 Uani . .
C126 C 0.43184(19) 0.44138(8) 0.04365(12) 0.0326 1.0000 Uani . .
C127 C 0.5197(2) 0.38551(8) 0.07417(14) 0.0409 1.0000 Uani . .
C128 C 0.66211(18) 0.45951(7) 0.09691(11) 0.0249 1.0000 Uani . .
C129 C 0.6230(2) 0.47932(8) 0.03974(11) 0.0302 1.0000 Uani . .
C130 C 0.7201(2) 0.42825(9) 0.08293(14) 0.0385 1.0000 Uani . .
C131 C 0.66594(15) 0.50843(7) 0.35943(10) 0.0178 1.0000 Uani . .
C132 C 0.66924(16) 0.54371(7) 0.33897(11) 0.0207 1.0000 Uani . .
C133 C 0.66108(19) 0.55218(7) 0.27460(11) 0.0259 1.0000 Uani . .
C134 C 0.67827(16) 0.57191(7) 0.37857(11) 0.0227 1.0000 Uani . .
C135 C 0.68129(16) 0.56738(7) 0.43856(11) 0.0221 1.0000 Uani . .
C136 C 0.69366(19) 0.59878(8) 0.48006(12) 0.0291 1.0000 Uani . .
C137 C 0.67333(16) 0.53276(7) 0.45785(11) 0.0220 1.0000 Uani . .
C138 C 0.66518(16) 0.50333(7) 0.41970(11) 0.0196 1.0000 Uani . .
C139 C 0.65366(18) 0.46716(7) 0.44610(11) 0.0248 1.0000 Uani . .
C140 C 0.80429(17) 0.47667(7) 0.25846(11) 0.0231 1.0000 Uani . .
C141 C 0.86056(19) 0.50540(8) 0.29587(14) 0.0349 1.0000 Uani . .
C142 C 0.86567(19) 0.45369(8) 0.22769(14) 0.0352 1.0000 Uani . .
C143 C 0.79129(17) 0.42745(7) 0.35919(11) 0.0228 1.0000 Uani . .
C144 C 0.85046(19) 0.45155(8) 0.40452(13) 0.0338 1.0000 Uani . .
C145 C 0.84904(18) 0.39686(8) 0.34355(13) 0.0310 1.0000 Uani . .
C146 C 0.71183(18) 0.38028(7) 0.21153(11) 0.0250 1.0000 Uani . .
C147 C 0.4237(2) 0.55642(7) 0.40128(12) 0.0293 1.0000 Uani . .
C148 C 0.44559(19) 0.59020(8) 0.43712(12) 0.0300 1.0000 Uani . .
C149 C 0.3837(2) 0.61973(8) 0.41029(12) 0.0308 1.0000 Uani . .
C150 C 0.3530(2) 0.65605(8) 0.31841(14) 0.0342 1.0000 Uani . .
C151 C 0.4288(2) 0.67782(8) 0.30140(14) 0.0383 1.0000 Uani . .
C152 C 0.4586(2) 0.66511(8) 0.24522(15) 0.0410 1.0000 Uani . .
C153 C 0.4885(2) 0.62637(8) 0.24603(14) 0.0368 1.0000 Uani . .
C154 C 0.4153(2) 0.59927(8) 0.25332(13) 0.0325 1.0000 Uani . .
C155 C 0.40636(17) 0.59369(7) 0.31666(12) 0.0261 1.0000 Uani . .
H31 H 1.1538 0.1427 0.3198 0.0511 1.0000 Uiso R .
H32 H 1.1438 0.1787 0.2843 0.0515 1.0000 Uiso R .
H33 H 1.1719 0.1792 0.3528 0.0516 1.0000 Uiso R .
H41 H 1.0532 0.1311 0.3890 0.0416 1.0000 Uiso R .
H61 H 0.9476 0.1057 0.4403 0.0741 1.0000 Uiso R .
H62 H 0.8644 0.1295 0.4452 0.0738 1.0000 Uiso R .
H63 H 0.8578 0.0999 0.3978 0.0740 1.0000 Uiso R .
H71 H 0.7992 0.1634 0.3447 0.0417 1.0000 Uiso R .
H91 H 0.7543 0.2065 0.2749 0.0522 1.0000 Uiso R .
H92 H 0.8020 0.2028 0.2202 0.0525 1.0000 Uiso R .
H93 H 0.8225 0.2352 0.2636 0.0529 1.0000 Uiso R .
H101 H 1.1830 0.2386 0.2935 0.0403 1.0000 Uiso R .
H111 H 1.1130 0.2720 0.3843 0.0670 1.0000 Uiso R .
H112 H 1.1917 0.2443 0.3909 0.0664 1.0000 Uiso R .
H113 H 1.0926 0.2317 0.3706 0.0661 1.0000 Uiso R .
H121 H 1.2069 0.2972 0.2615 0.0664 1.0000 Uiso R .
H122 H 1.2603 0.2887 0.3247 0.0664 1.0000 Uiso R .
H123 H 1.1717 0.3120 0.3172 0.0666 1.0000 Uiso R .
H131 H 0.9059 0.2848 0.2404 0.0417 1.0000 Uiso R .
H141 H 0.9234 0.2556 0.3372 0.0685 1.0000 Uiso R .
H142 H 0.9740 0.2897 0.3626 0.0684 1.0000 Uiso R .
H143 H 0.8738 0.2920 0.3308 0.0688 1.0000 Uiso R .
H151 H 1.0131 0.3300 0.2322 0.0707 1.0000 Uiso R .
H152 H 1.0316 0.3319 0.3013 0.0705 1.0000 Uiso R .
H153 H 0.9365 0.3416 0.2654 0.0705 1.0000 Uiso R .
H181 H 0.6980 0.2959 0.1510 0.0471 1.0000 Uiso R .
H182 H 0.6786 0.2643 0.1910 0.0479 1.0000 Uiso R .
H183 H 0.7779 0.2711 0.1815 0.0471 1.0000 Uiso R .
H191 H 0.5618 0.2507 0.1024 0.0393 1.0000 Uiso R .
H211 H 0.4690 0.1863 0.0240 0.0817 1.0000 Uiso R .
H212 H 0.4467 0.2260 0.0277 0.0815 1.0000 Uiso R .
H213 H 0.4728 0.2105 -0.0283 0.0818 1.0000 Uiso R .
H221 H 0.6373 0.1852 -0.0169 0.0331 1.0000 Uiso R .
H241 H 0.8409 0.1712 0.0368 0.0412 1.0000 Uiso R .
H242 H 0.8578 0.2028 0.0021 0.0416 1.0000 Uiso R .
H243 H 0.7863 0.1763 -0.0245 0.0412 1.0000 Uiso R .
H251 H 0.8548 0.3145 0.1449 0.0395 1.0000 Uiso R .
H261 H 0.7450 0.3409 0.0802 0.0595 1.0000 Uiso R .
H262 H 0.7917 0.3334 0.0267 0.0594 1.0000 Uiso R .
H263 H 0.7449 0.3028 0.0542 0.0588 1.0000 Uiso R .
H271 H 0.8969 0.3703 0.1180 0.0677 1.0000 Uiso R .
H272 H 0.9824 0.3479 0.1356 0.0673 1.0000 Uiso R .
H273 H 0.9438 0.3550 0.0686 0.0673 1.0000 Uiso R .
H281 H 0.9623 0.2484 0.0126 0.0348 1.0000 Uiso R .
H291 H 0.8335 0.2984 -0.0401 0.0533 1.0000 Uiso R .
H292 H 0.8639 0.2629 -0.0674 0.0538 1.0000 Uiso R .
H293 H 0.8036 0.2615 -0.0183 0.0532 1.0000 Uiso R .
H301 H 1.0621 0.2987 0.0292 0.0566 1.0000 Uiso R .
H302 H 1.0226 0.2922 -0.0377 0.0565 1.0000 Uiso R .
H303 H 0.9831 0.3222 -0.0037 0.0568 1.0000 Uiso R .
H331 H 0.9632 0.1665 -0.0505 0.0345 1.0000 Uiso R .
H332 H 1.0081 0.1952 -0.0058 0.0345 1.0000 Uiso R .
H333 H 1.0651 0.1759 -0.0459 0.0350 1.0000 Uiso R .
H341 H 1.0348 0.1061 -0.0409 0.0234 1.0000 Uiso R .
H361 H 1.0369 0.0390 -0.0226 0.0418 1.0000 Uiso R .
H362 H 1.1404 0.0401 0.0027 0.0429 1.0000 Uiso R .
H363 H 1.0772 0.0262 0.0410 0.0427 1.0000 Uiso R .
H371 H 1.1071 0.0679 0.1231 0.0249 1.0000 Uiso R .
H391 H 1.1321 0.1447 0.2011 0.0441 1.0000 Uiso R .
H392 H 1.1303 0.1043 0.2065 0.0437 1.0000 Uiso R .
H393 H 1.0421 0.1251 0.1993 0.0432 1.0000 Uiso R .
H401 H 1.2020 0.1999 0.2079 0.0324 1.0000 Uiso R .
H411 H 1.3119 0.1612 0.1992 0.0545 1.0000 Uiso R .
H412 H 1.2426 0.1539 0.1412 0.0539 1.0000 Uiso R .
H413 H 1.3298 0.1778 0.1403 0.0544 1.0000 Uiso R .
H421 H 1.3353 0.2277 0.2336 0.0565 1.0000 Uiso R .
H422 H 1.2681 0.2571 0.2028 0.0567 1.0000 Uiso R .
H423 H 1.3362 0.2390 0.1676 0.0570 1.0000 Uiso R .
H431 H 1.1233 0.2324 0.0191 0.0305 1.0000 Uiso R .
H441 H 1.1987 0.1753 0.0290 0.0494 1.0000 Uiso R .
H442 H 1.2893 0.1957 0.0487 0.0495 1.0000 Uiso R .
H443 H 1.2330 0.2013 -0.0148 0.0498 1.0000 Uiso R .
H451 H 1.2093 0.2815 0.0692 0.0558 1.0000 Uiso R .
H452 H 1.2943 0.2571 0.0764 0.0555 1.0000 Uiso R .
H453 H 1.2457 0.2684 0.0137 0.0561 1.0000 Uiso R .
H471 H 0.1103 0.5916 0.4454 0.0324 1.0000 Uiso R .
H472 H 0.2127 0.5800 0.4483 0.0312 1.0000 Uiso R .
H481 H 0.1221 0.5292 0.4603 0.0322 1.0000 Uiso R .
H482 H 0.0593 0.5384 0.3997 0.0320 1.0000 Uiso R .
H491 H 0.1519 0.4953 0.3766 0.0330 1.0000 Uiso R .
H492 H 0.2393 0.5140 0.4129 0.0332 1.0000 Uiso R .
H501 H 0.2504 0.4943 0.3088 0.0357 1.0000 Uiso R .
H502 H 0.2666 0.5285 0.2717 0.0352 1.0000 Uiso R .
H511 H 0.0950 0.4963 0.2586 0.0430 1.0000 Uiso R .
H512 H 0.1670 0.4832 0.2207 0.0432 1.0000 Uiso R .
H521 H 0.1616 0.5384 0.1753 0.0490 1.0000 Uiso R .
H522 H 0.0625 0.5233 0.1671 0.0492 1.0000 Uiso R .
H531 H 0.0334 0.5620 0.2432 0.0429 1.0000 Uiso R .
H532 H 0.0611 0.5833 0.1892 0.0426 1.0000 Uiso R .
H541 H 0.1428 0.6113 0.2663 0.0368 1.0000 Uiso R .
H542 H 0.2143 0.5843 0.2506 0.0370 1.0000 Uiso R .
H561 H 0.5983 0.2663 0.3656 0.1648 1.0000 Uiso R .
H562 H 0.6932 0.2505 0.3790 0.1636 1.0000 Uiso R .
H563 H 0.6207 0.2371 0.3247 0.1633 1.0000 Uiso R .
H571 H 0.6056 0.2309 0.4482 0.1219 1.0000 Uiso R .
H572 H 0.6276 0.1982 0.4055 0.1226 1.0000 Uiso R .
H601 H 0.2573 0.3495 0.0477 0.1832 1.0000 Uiso R .
H602 H 0.1992 0.3429 -0.0167 0.1830 1.0000 Uiso R .
H603 H 0.2879 0.3670 -0.0099 0.1833 1.0000 Uiso R .
H611 H 0.1149 0.3878 0.0230 0.1763 1.0000 Uiso R .
H612 H 0.2045 0.4089 0.0500 0.1762 1.0000 Uiso R .
H1031 H 0.4853 0.4330 0.3924 0.0388 1.0000 Uiso R .
H1032 H 0.4198 0.4506 0.4262 0.0382 1.0000 Uiso R .
H1033 H 0.4507 0.4702 0.3742 0.0394 1.0000 Uiso R .
H1041 H 0.2663 0.4358 0.3989 0.0284 1.0000 Uiso R .
H1061 H 0.0601 0.4088 0.3105 0.0619 1.0000 Uiso R .
H1062 H 0.0922 0.4332 0.3627 0.0612 1.0000 Uiso R .
H1063 H 0.1077 0.3928 0.3677 0.0619 1.0000 Uiso R .
H1071 H 0.1557 0.4008 0.2395 0.0310 1.0000 Uiso R .
H1091 H 0.2406 0.4162 0.1586 0.0409 1.0000 Uiso R .
H1092 H 0.2780 0.3786 0.1741 0.0415 1.0000 Uiso R .
H1093 H 0.3449 0.4097 0.1729 0.0401 1.0000 Uiso R .
H1101 H 0.5955 0.3952 0.3634 0.0301 1.0000 Uiso R .
H1111 H 0.4436 0.3739 0.3699 0.0487 1.0000 Uiso R .
H1112 H 0.4834 0.3353 0.3690 0.0500 1.0000 Uiso R .
H1113 H 0.5220 0.3618 0.4203 0.0502 1.0000 Uiso R .
H1121 H 0.6881 0.3547 0.3224 0.0581 1.0000 Uiso R .
H1122 H 0.6231 0.3241 0.3340 0.0587 1.0000 Uiso R .
H1123 H 0.6773 0.3453 0.3870 0.0582 1.0000 Uiso R .
H1131 H 0.4404 0.3634 0.1858 0.0304 1.0000 Uiso R .
H1141 H 0.3605 0.3196 0.2188 0.0529 1.0000 Uiso R .
H1142 H 0.3628 0.3491 0.2680 0.0522 1.0000 Uiso R .
H1143 H 0.4279 0.3161 0.2802 0.0526 1.0000 Uiso R .
H1151 H 0.5035 0.3078 0.1786 0.0548 1.0000 Uiso R .
H1152 H 0.5800 0.3360 0.1860 0.0542 1.0000 Uiso R .
H1153 H 0.5669 0.3118 0.2392 0.0547 1.0000 Uiso R .
H1181 H 0.3529 0.4657 0.1340 0.0463 1.0000 Uiso R .
H1182 H 0.2725 0.4920 0.1311 0.0458 1.0000 Uiso R .
H1183 H 0.3407 0.4869 0.1895 0.0464 1.0000 Uiso R .
H1191 H 0.2886 0.5506 0.1061 0.0378 1.0000 Uiso R .
H1211 H 0.3316 0.6249 0.1087 0.0775 1.0000 Uiso R .
H1212 H 0.2998 0.6097 0.0450 0.0785 1.0000 Uiso R .
H1213 H 0.3912 0.6295 0.0613 0.0777 1.0000 Uiso R .
H1221 H 0.5247 0.5954 0.0943 0.0357 1.0000 Uiso R .
H1241 H 0.6611 0.5680 0.1492 0.0423 1.0000 Uiso R .
H1242 H 0.6651 0.5269 0.1568 0.0422 1.0000 Uiso R .
H1243 H 0.6556 0.5438 0.0934 0.0430 1.0000 Uiso R .
H1251 H 0.4488 0.4151 0.1234 0.0301 1.0000 Uiso R .
H1261 H 0.4214 0.4653 0.0551 0.0480 1.0000 Uiso R .
H1262 H 0.4616 0.4425 0.0105 0.0490 1.0000 Uiso R .
H1263 H 0.3741 0.4299 0.0310 0.0488 1.0000 Uiso R .
H1271 H 0.5473 0.3886 0.0401 0.0605 1.0000 Uiso R .
H1272 H 0.5616 0.3736 0.1044 0.0604 1.0000 Uiso R .
H1273 H 0.4688 0.3700 0.0628 0.0608 1.0000 Uiso R .
H1281 H 0.7026 0.4760 0.1216 0.0299 1.0000 Uiso R .
H1291 H 0.5997 0.4625 0.0094 0.0446 1.0000 Uiso R .
H1292 H 0.6700 0.4921 0.0265 0.0450 1.0000 Uiso R .
H1293 H 0.5762 0.4958 0.0443 0.0444 1.0000 Uiso R .
H1301 H 0.6845 0.4130 0.0547 0.0583 1.0000 Uiso R .
H1302 H 0.7687 0.4369 0.0657 0.0583 1.0000 Uiso R .
H1303 H 0.7428 0.4143 0.1172 0.0577 1.0000 Uiso R .
H1331 H 0.6985 0.5377 0.2563 0.0398 1.0000 Uiso R .
H1332 H 0.6009 0.5481 0.2538 0.0400 1.0000 Uiso R .
H1333 H 0.6755 0.5768 0.2677 0.0393 1.0000 Uiso R .
H1341 H 0.6821 0.5951 0.3636 0.0267 1.0000 Uiso R .
H1361 H 0.7557 0.6009 0.4977 0.0436 1.0000 Uiso R .
H1362 H 0.6752 0.6204 0.4582 0.0436 1.0000 Uiso R .
H1363 H 0.6590 0.5962 0.5112 0.0435 1.0000 Uiso R .
H1371 H 0.6711 0.5289 0.4978 0.0250 1.0000 Uiso R .
H1391 H 0.7086 0.4590 0.4699 0.0376 1.0000 Uiso R .
H1392 H 0.6093 0.4680 0.4711 0.0364 1.0000 Uiso R .
H1393 H 0.6357 0.4498 0.4162 0.0370 1.0000 Uiso R .
H1401 H 0.7633 0.4895 0.2270 0.0274 1.0000 Uiso R .
H1411 H 0.9145 0.4953 0.3195 0.0524 1.0000 Uiso R .
H1412 H 0.8272 0.5173 0.3219 0.0509 1.0000 Uiso R .
H1413 H 0.8778 0.5232 0.2701 0.0518 1.0000 Uiso R .
H1421 H 0.8330 0.4342 0.2056 0.0531 1.0000 Uiso R .
H1422 H 0.9131 0.4439 0.2564 0.0530 1.0000 Uiso R .
H1423 H 0.8921 0.4685 0.2002 0.0522 1.0000 Uiso R .
H1431 H 0.7464 0.4168 0.3789 0.0259 1.0000 Uiso R .
H1441 H 0.8668 0.4388 0.4410 0.0501 1.0000 Uiso R .
H1442 H 0.9049 0.4580 0.3907 0.0502 1.0000 Uiso R .
H1443 H 0.8193 0.4731 0.4123 0.0504 1.0000 Uiso R .
H1451 H 0.8698 0.3828 0.3779 0.0459 1.0000 Uiso R .
H1452 H 0.9008 0.4060 0.3302 0.0460 1.0000 Uiso R .
H1453 H 0.8161 0.3819 0.3135 0.0454 1.0000 Uiso R .
H1471 H 0.4674 0.5382 0.4160 0.0347 1.0000 Uiso R .
H1472 H 0.3636 0.5482 0.4060 0.0348 1.0000 Uiso R .
H1481 H 0.4390 0.5863 0.4773 0.0358 1.0000 Uiso R .
H1482 H 0.5072 0.5968 0.4362 0.0363 1.0000 Uiso R .
H1491 H 0.4051 0.6429 0.4282 0.0375 1.0000 Uiso R .
H1492 H 0.3223 0.6154 0.4165 0.0363 1.0000 Uiso R .
H1501 H 0.3256 0.6698 0.3464 0.0408 1.0000 Uiso R .
H1502 H 0.3082 0.6510 0.2829 0.0406 1.0000 Uiso R .
H1511 H 0.4793 0.6779 0.3343 0.0459 1.0000 Uiso R .
H1512 H 0.4079 0.7020 0.2942 0.0459 1.0000 Uiso R .
H1521 H 0.5074 0.6806 0.2371 0.0490 1.0000 Uiso R .
H1522 H 0.4083 0.6676 0.2126 0.0481 1.0000 Uiso R .
H1531 H 0.5389 0.6233 0.2783 0.0438 1.0000 Uiso R .
H1532 H 0.5081 0.6215 0.2088 0.0434 1.0000 Uiso R .
H1541 H 0.4296 0.5765 0.2373 0.0383 1.0000 Uiso R .
H1542 H 0.3574 0.6073 0.2301 0.0384 1.0000 Uiso R .
H621 H 0.1946 0.4611 -0.0258 0.2346 1.0000 Uiso R .
H622 H 0.0905 0.4425 -0.0315 0.2349 1.0000 Uiso R .
H631 H 0.1119 0.4813 -0.1048 0.2296 1.0000 Uiso R .
H632 H 0.1809 0.4547 -0.1293 0.2301 1.0000 Uiso R .
H633 H 0.0813 0.4421 -0.1324 0.2299 1.0000 Uiso R .
H591 H 0.3409 0.1769 0.4257 0.3136 1.0000 Uiso R .
H592 H 0.3476 0.2087 0.3804 0.3139 1.0000 Uiso R .
H593 H 0.3714 0.1691 0.3645 0.3135 1.0000 Uiso R .
H581 H 0.4691 0.2089 0.4616 0.2230 1.0000 Uiso R .
H582 H 0.5036 0.1727 0.4329 0.2228 1.0000 Uiso R .
H14 H 0.4509 0.5253 0.2982 0.0326 1.0000 Uiso R .
H30 H 0.8781 0.1403 0.1468 0.0355 1.0000 Uiso R .

loop_
_atom_site_aniso_label
_atom_site_aniso_U_11
_atom_site_aniso_U_22
_atom_site_aniso_U_33
_atom_site_aniso_U_23
_atom_site_aniso_U_13
_atom_site_aniso_U_12
Zr1 0.02006(12) 0.01360(11) 0.02099(12) -0.00403(10) 0.00648(9) -0.00203(9)
Zr101 0.01483(11) 0.01443(11) 0.01471(11) 0.00007(9) 0.00277(8) 0.00043(9)
Co1 0.02699(19) 0.01506(17) 0.0361(2) -0.00728(15) 0.01314(16) -0.00548(14)
Co101 0.01661(16) 0.01618(16) 0.01690(16) -0.00147(13) 0.00347(12) 0.00275(13)
P1 0.0284(4) 0.0234(4) 0.0313(4) -0.0120(3) 0.0088(3) -0.0090(3)
P2 0.0310(4) 0.0132(3) 0.0336(4) -0.0014(3) 0.0142(3) 0.0002(3)
P3 0.0197(3) 0.0154(3) 0.0293(4) -0.0023(3) 0.0078(3) -0.0022(3)
P101 0.0190(3) 0.0140(3) 0.0231(3) -0.0002(3) 0.0044(2) 0.0007(2)
P102 0.0225(3) 0.0205(3) 0.0158(3) -0.0002(3) 0.0051(2) 0.0042(3)
P103 0.0153(3) 0.0178(3) 0.0201(3) -0.0014(3) 0.0014(2) 0.0016(2)
O1 0.0268(10) 0.0151(9) 0.0269(9) -0.0033(7) 0.0069(7) -0.0043(7)
O2 0.0652(18) 0.0364(15) 0.099(2) -0.0017(14) 0.0160(16) -0.0294(13)
O3 0.181(5) 0.108(4) 0.215(6) 0.014(4) -0.048(4) -0.002(4)
O4 0.076(3) 0.126(3) 0.127(3) 0.012(3) 0.012(2) 0.013(2)
O101 0.0235(9) 0.0159(9) 0.0237(9) -0.0038(7) 0.0078(7) 0.0016(7)
O102 0.0432(13) 0.0433(14) 0.0505(14) -0.0181(11) 0.0052(11) 0.0189(11)
N1 0.0282(11) 0.0230(12) 0.0227(11) -0.0084(9) 0.0072(9) -0.0081(9)
N2 0.0233(11) 0.0139(10) 0.0283(12) -0.0030(9) 0.0076(9) 0.0005(8)
N3 0.0197(10) 0.0122(10) 0.0222(10) -0.0018(8) 0.0050(8) -0.0019(8)
N4 0.0307(12) 0.0178(11) 0.0271(12) 0.0032(9) 0.0075(9) 0.0035(9)
N5 0.0298(12) 0.0208(12) 0.0276(12) 0.0030(9) 0.0089(9) 0.0090(9)
N101 0.0148(10) 0.0150(10) 0.0222(10) -0.0003(8) 0.0048(8) -0.0015(8)
N102 0.0233(11) 0.0177(10) 0.0166(10) 0.0027(8) 0.0052(8) 0.0045(8)
N103 0.0160(10) 0.0156(10) 0.0178(10) -0.0015(8) 0.0022(8) 0.0004(8)
N104 0.0346(13) 0.0218(12) 0.0335(13) -0.0011(10) 0.0110(10) 0.0077(10)
N105 0.0286(12) 0.0229(12) 0.0304(12) -0.0028(10) 0.0072(10) 0.0026(10)
C1 0.0346(15) 0.0271(14) 0.0205(13) -0.0108(11) 0.0089(11) -0.0104(12)
C2 0.0373(16) 0.0288(15) 0.0233(14) -0.0108(12) 0.0055(12) -0.0089(12)
C3 0.0379(17) 0.0381(17) 0.0274(15) -0.0027(13) 0.0034(12) -0.0048(14)
C4 0.0479(18) 0.0308(16) 0.0264(15) -0.0054(13) 0.0058(13) -0.0098(14)
C5 0.0516(19) 0.0336(17) 0.0278(15) -0.0092(13) 0.0137(14) -0.0170(15)
C6 0.065(2) 0.045(2) 0.0412(19) 0.0007(16) 0.0187(17) -0.0190(18)
C7 0.0394(17) 0.0340(17) 0.0357(16) -0.0127(14) 0.0170(13) -0.0174(14)
C8 0.0338(15) 0.0299(15) 0.0292(15) -0.0134(12) 0.0103(12) -0.0113(12)
C9 0.0304(15) 0.0383(18) 0.0381(17) -0.0108(14) 0.0101(13) -0.0106(13)
C10 0.0321(16) 0.0343(17) 0.0358(16) -0.0135(13) 0.0057(13) -0.0104(13)
C11 0.0462(19) 0.050(2) 0.0377(18) -0.0158(16) 0.0065(15) -0.0164(16)
C12 0.0392(18) 0.042(2) 0.051(2) -0.0159(16) 0.0043(15) -0.0214(15)
C13 0.0336(16) 0.0288(16) 0.0443(18) -0.0185(14) 0.0123(13) -0.0054(13)
C14 0.0471(19) 0.049(2) 0.046(2) -0.0261(17) 0.0188(16) -0.0095(16)
C15 0.048(2) 0.0278(17) 0.069(2) -0.0227(16) 0.0177(17) -0.0061(15)
C16 0.0224(13) 0.0165(12) 0.0285(14) 0.0023(11) 0.0080(10) 0.0018(10)
C17 0.0285(14) 0.0183(13) 0.0350(15) 0.0014(11) 0.0129(12) 0.0033(11)
C18 0.0340(15) 0.0240(15) 0.0432(17) -0.0075(13) 0.0197(13) 0.0021(12)
C19 0.0299(15) 0.0265(15) 0.0461(18) -0.0020(13) 0.0183(13) 0.0042(12)
C20 0.0236(14) 0.0306(16) 0.0466(18) -0.0003(14) 0.0096(12) -0.0006(12)
C21 0.0263(17) 0.058(2) 0.077(3) -0.019(2) 0.0090(16) -0.0022(16)
C22 0.0291(14) 0.0217(14) 0.0337(15) -0.0043(12) 0.0061(11) -0.0006(11)
C23 0.0261(13) 0.0179(13) 0.0260(13) 0.0007(11) 0.0091(10) 0.0010(10)
C24 0.0261(14) 0.0255(14) 0.0290(14) -0.0066(12) 0.0053(11) 0.0029(11)
C25 0.0452(18) 0.0162(13) 0.0428(17) -0.0048(12) 0.0175(14) 0.0033(12)
C26 0.0501(19) 0.0214(15) 0.052(2) 0.0025(14) 0.0181(16) 0.0092(14)
C27 0.055(2) 0.0168(15) 0.071(2) -0.0048(15) 0.0275(18) 0.0002(14)
C28 0.0364(16) 0.0184(13) 0.0350(15) 0.0035(12) 0.0152(12) 0.0026(12)
C29 0.0460(18) 0.0329(17) 0.0332(16) 0.0036(13) 0.0155(14) 0.0032(14)
C30 0.0428(18) 0.0300(16) 0.0469(18) 0.0085(14) 0.0239(15) 0.0021(14)
C31 0.0166(11) 0.0157(12) 0.0221(12) -0.0021(10) 0.0060(9) 0.0000(9)
C32 0.0164(11) 0.0153(12) 0.0215(12) -0.0018(10) 0.0057(9) 0.0013(9)
C33 0.0260(13) 0.0207(13) 0.0237(13) 0.0013(11) 0.0077(10) 0.0037(11)
C34 0.0179(12) 0.0199(13) 0.0217(12) -0.0032(10) 0.0060(9) 0.0016(10)
C35 0.0170(12) 0.0153(12) 0.0321(14) -0.0035(11) 0.0049(10) 0.0008(10)
C36 0.0245(14) 0.0171(13) 0.0396(16) -0.0057(12) 0.0039(12) 0.0013(11)
C37 0.0192(12) 0.0140(12) 0.0293(14) 0.0033(10) 0.0002(10) 0.0012(10)
C38 0.0166(12) 0.0186(12) 0.0233(13) -0.0013(10) 0.0009(10) -0.0009(10)
C39 0.0354(15) 0.0215(14) 0.0261(14) 0.0010(11) -0.0003(11) -0.0029(12)
C40 0.0227(13) 0.0248(14) 0.0317(14) -0.0053(12) 0.0035(11) -0.0028(11)
C41 0.0267(15) 0.0306(16) 0.0484(19) -0.0061(14) -0.0043(13) 0.0048(12)
C42 0.0292(16) 0.0312(17) 0.0512(19) -0.0065(15) 0.0011(14) -0.0091(13)
C43 0.0254(14) 0.0210(14) 0.0348(15) 0.0014(11) 0.0127(11) -0.0013(11)
C44 0.0303(15) 0.0294(16) 0.0452(18) 0.0004(13) 0.0189(13) 0.0027(12)
C45 0.0363(17) 0.0297(16) 0.0502(19) 0.0015(14) 0.0211(14) -0.0087(13)
C46 0.0354(17) 0.0275(16) 0.0498(19) -0.0058(14) 0.0101(14) -0.0033(13)
C47 0.0297(14) 0.0229(14) 0.0278(14) 0.0020(11) 0.0057(11) 0.0014(11)
C48 0.0313(15) 0.0228(14) 0.0272(14) 0.0046(11) 0.0067(11) 0.0011(11)
C49 0.0320(15) 0.0192(13) 0.0313(15) 0.0053(11) 0.0061(12) 0.0040(11)
C50 0.0300(15) 0.0257(15) 0.0364(16) 0.0018(12) 0.0101(12) 0.0088(12)
C51 0.0409(17) 0.0290(16) 0.0387(17) -0.0052(13) 0.0082(14) 0.0054(13)
C52 0.0454(19) 0.0426(19) 0.0324(16) -0.0005(14) 0.0012(14) 0.0112(15)
C53 0.0391(17) 0.0392(18) 0.0285(15) 0.0073(13) 0.0028(13) 0.0161(14)
C54 0.0397(16) 0.0241(14) 0.0310(15) 0.0069(12) 0.0106(12) 0.0075(12)
C55 0.0229(13) 0.0214(13) 0.0290(14) 0.0047(11) 0.0052(11) 0.0011(11)
C56 0.147(6) 0.061(3) 0.112(5) -0.006(3) 0.008(4) -0.021(4)
C57 0.111(5) 0.094(4) 0.091(4) -0.027(3) -0.004(3) -0.021(4)
C58 0.115(5) 0.228(7) 0.214(7) 0.014(6) 0.039(5) -0.015(5)
C59 0.087(5) 0.272(9) 0.262(9) 0.047(7) 0.018(6) 0.002(6)
C60 0.140(6) 0.101(5) 0.107(5) 0.030(4) -0.021(4) -0.052(4)
C61 0.195(8) 0.081(4) 0.122(6) 0.007(4) -0.076(5) -0.016(5)
C62 0.148(5) 0.150(6) 0.270(7) 0.054(6) -0.005(6) -0.010(5)
C63 0.048(3) 0.163(6) 0.239(8) 0.125(5) -0.005(4) 0.003(3)
C101 0.0173(12) 0.0148(12) 0.0234(12) 0.0024(10) 0.0050(9) -0.0008(9)
C102 0.0212(12) 0.0165(12) 0.0232(13) 0.0021(10) 0.0057(10) 0.0015(10)
C103 0.0273(14) 0.0280(14) 0.0216(13) -0.0012(11) 0.0066(11) -0.0016(11)
C104 0.0274(14) 0.0213(13) 0.0270(14) 0.0018(11) 0.0123(11) 0.0024(11)
C105 0.0226(13) 0.0224(14) 0.0363(15) 0.0029(12) 0.0130(11) 0.0015(11)
C106 0.0285(16) 0.0446(19) 0.054(2) -0.0006(16) 0.0192(14) -0.0055(14)
C107 0.0178(12) 0.0239(14) 0.0353(15) -0.0014(12) 0.0039(11) -0.0023(10)
C108 0.0192(12) 0.0203(13) 0.0253(13) -0.0001(11) 0.0048(10) -0.0031(10)
C109 0.0217(13) 0.0324(16) 0.0274(14) -0.0036(12) 0.0026(11) -0.0058(11)
C110 0.0263(14) 0.0195(13) 0.0291(14) 0.0038(11) 0.0037(11) 0.0014(11)
C111 0.0346(16) 0.0308(16) 0.0362(16) 0.0133(13) 0.0113(13) 0.0057(13)
C112 0.0351(17) 0.0393(18) 0.0444(18) 0.0156(15) 0.0086(14) 0.0149(14)
C113 0.0269(14) 0.0165(13) 0.0359(15) -0.0070(11) 0.0078(11) -0.0035(11)
C114 0.0363(16) 0.0215(15) 0.0520(19) -0.0060(14) 0.0163(14) -0.0088(12)
C115 0.0377(17) 0.0187(14) 0.057(2) -0.0115(14) 0.0160(15) -0.0028(12)
C116 0.0314(14) 0.0218(13) 0.0132(11) 0.0025(10) 0.0053(10) 0.0088(11)
C117 0.0286(14) 0.0286(15) 0.0178(12) 0.0006(11) 0.0045(10) 0.0090(11)
C118 0.0241(14) 0.0383(17) 0.0306(15) 0.0044(13) 0.0076(11) 0.0063(12)
C119 0.0347(16) 0.0388(17) 0.0234(14) 0.0045(12) 0.0094(12) 0.0173(13)
C120 0.0518(19) 0.0312(16) 0.0206(13) 0.0062(12) 0.0110(13) 0.0214(14)
C121 0.076(3) 0.038(2) 0.048(2) 0.0157(16) 0.0247(18) 0.0325(18)
C122 0.0510(18) 0.0235(14) 0.0184(13) 0.0022(11) 0.0128(12) 0.0067(13)
C123 0.0360(15) 0.0246(14) 0.0165(12) 0.0010(11) 0.0078(11) 0.0041(12)
C124 0.0372(16) 0.0269(15) 0.0234(14) 0.0023(11) 0.0073(11) -0.0032(12)
C125 0.0275(14) 0.0265(14) 0.0210(13) -0.0010(11) 0.0049(10) -0.0007(11)
C126 0.0313(15) 0.0396(17) 0.0244(14) -0.0013(13) -0.0009(12) -0.0003(13)
C127 0.0497(19) 0.0340(18) 0.0369(17) -0.0107(14) 0.0026(14) 0.0052(15)
C128 0.0282(14) 0.0277(14) 0.0211(13) 0.0020(11) 0.0109(11) 0.0034(11)
C129 0.0364(16) 0.0368(17) 0.0196(13) 0.0037(12) 0.0106(11) 0.0054(13)
C130 0.0423(18) 0.0417(18) 0.0370(17) 0.0044(14) 0.0215(14) 0.0163(15)
C131 0.0131(11) 0.0199(12) 0.0195(12) -0.0024(10) 0.0011(9) 0.0006(9)
C132 0.0199(12) 0.0218(13) 0.0202(12) -0.0025(10) 0.0030(10) -0.0015(10)
C133 0.0337(15) 0.0202(13) 0.0243(13) 0.0012(11) 0.0066(11) -0.0017(11)
C134 0.0208(12) 0.0193(13) 0.0283(14) -0.0018(11) 0.0053(10) -0.0025(10)
C135 0.0167(12) 0.0236(14) 0.0252(13) -0.0068(11) 0.0018(10) -0.0024(10)
C136 0.0301(15) 0.0287(15) 0.0280(14) -0.0113(12) 0.0041(11) -0.0040(12)
C137 0.0194(12) 0.0279(14) 0.0184(12) -0.0030(11) 0.0031(9) -0.0014(11)
C138 0.0148(11) 0.0210(13) 0.0219(12) -0.0010(10) 0.0005(9) -0.0001(10)
C139 0.0297(14) 0.0229(14) 0.0210(13) 0.0007(11) 0.0028(10) -0.0022(11)
C140 0.0186(12) 0.0265(14) 0.0247(13) -0.0018(11) 0.0048(10) -0.0021(10)
C141 0.0278(15) 0.0392(18) 0.0400(17) -0.0072(14) 0.0118(13) -0.0126(13)
C142 0.0278(15) 0.0364(17) 0.0457(18) -0.0053(14) 0.0179(13) 0.0003(13)
C143 0.0185(12) 0.0252(14) 0.0228(13) -0.0008(11) -0.0009(10) 0.0045(10)
C144 0.0278(15) 0.0355(17) 0.0329(15) -0.0080(13) -0.0082(12) 0.0069(13)
C145 0.0248(14) 0.0314(16) 0.0339(15) -0.0028(13) -0.0021(11) 0.0117(12)
C146 0.0261(14) 0.0256(14) 0.0229(13) -0.0029(11) 0.0037(11) -0.0004(11)
C147 0.0335(15) 0.0240(14) 0.0305(15) -0.0005(12) 0.0059(12) 0.0027(12)
C148 0.0320(15) 0.0289(15) 0.0291(14) -0.0040(12) 0.0056(12) 0.0001(12)
C149 0.0341(15) 0.0262(15) 0.0348(16) -0.0048(12) 0.0133(12) 0.0027(12)
C150 0.0380(17) 0.0251(15) 0.0407(17) 0.0030(13) 0.0103(13) 0.0096(13)
C151 0.0429(18) 0.0250(16) 0.0482(19) 0.0003(14) 0.0119(15) 0.0030(13)
C152 0.0466(19) 0.0324(17) 0.0475(19) 0.0023(15) 0.0175(15) -0.0033(14)
C153 0.0427(18) 0.0342(17) 0.0375(17) -0.0014(14) 0.0178(14) -0.0008(14)
C154 0.0378(16) 0.0278(15) 0.0323(15) -0.0043(12) 0.0073(12) 0.0021(13)
C155 0.0216(13) 0.0250(14) 0.0317(15) -0.0056(12) 0.0050(11) 0.0004(11)

loop_
_atom_type_symbol
_atom_type_scat_dispersion_real
_atom_type_scat_dispersion_imag
_atom_type_scat_Cromer_Mann_a1
_atom_type_scat_Cromer_Mann_b1
_atom_type_scat_Cromer_Mann_a2
_atom_type_scat_Cromer_Mann_b2
_atom_type_scat_Cromer_Mann_a3
_atom_type_scat_Cromer_Mann_b3
_atom_type_scat_Cromer_Mann_a4
_atom_type_scat_Cromer_Mann_b4
_atom_type_scat_Cromer_Mann_c
_atom_type_scat_source
C 0.0033 0.0016 2.3100 20.8439 1.0200 10.2075 1.5886 0.5687 0.8650 51.6512 0.2156 'International Tables Vol C 4.2.6.8 and 6.1.1.4'
H 0.0000 0.0000 0.4930 10.5109 0.3229 26.1257 0.1402 3.1424 0.0408 57.7998 0.0030 'International Tables Vol C 4.2.6.8 and 6.1.1.4'
N 0.0061 0.0033 12.2126 0.0057 3.1322 9.8933 2.0125 28.9975 1.1663 0.5826 -11.5290 'International Tables Vol C 4.2.6.8 and 6.1.1.4'
O 0.0106 0.0060 3.0485 13.2771 2.2868 5.7011 1.5463 0.3239 0.8670 32.9089 0.2508 'International Tables Vol C 4.2.6.8 and 6.1.1.4'
P 0.1023 0.0942 6.4345 1.9067 4.1791 27.1570 1.7800 0.5260 1.4908 68.1645 1.1149 'International Tables Vol C 4.2.6.8 and 6.1.1.4'
Co 0.3494 0.9721 12.2841 4.2791 7.3409 0.2784 4.0034 13.5359 2.3488 71.1692 1.0118 'International Tables Vol C 4.2.6.8 and 6.1.1.4'
Zr -2.9673 0.5597 17.8765 1.2762 10.9480 11.9160 5.4173 0.1176 3.6572 87.6627 2.0693 'International Tables Vol C 4.2.6.8 and 6.1.1.4'

loop_
_geom_angle_atom_site_label_1
_geom_angle_atom_site_label_2
_geom_angle_atom_site_label_3
_geom_angle
_geom_angle_publ_flag
Co1 Zr1 P1 46.126(17) yes
Co1 Zr1 P2 46.302(17) yes
P1 Zr1 P2 76.58(2) yes
Co1 Zr1 P3 45.950(15) yes
P1 Zr1 P3 78.19(2) yes
P2 Zr1 P3 76.98(2) yes
Co1 Zr1 O1 176.04(5) yes
P1 Zr1 O1 135.78(5) yes
P2 Zr1 O1 135.65(6) yes
P3 Zr1 O1 130.10(5) yes
Co1 Zr1 N1 79.29(6) yes
P1 Zr1 N1 34.05(6) yes
P2 Zr1 N1 107.51(6) yes
P3 Zr1 N1 98.72(6) yes
O1 Zr1 N1 102.14(8) yes
Co1 Zr1 N2 80.05(6) yes
P1 Zr1 N2 97.13(6) yes
P2 Zr1 N2 34.48(6) yes
P3 Zr1 N2 108.14(6) yes
O1 Zr1 N2 102.45(8) yes
Co1 Zr1 N3 79.27(5) yes
P1 Zr1 N3 109.30(5) yes
P2 Zr1 N3 97.43(6) yes
P3 Zr1 N3 34.05(5) yes
O1 Zr1 N3 96.83(7) yes
N1 Zr1 N2 115.93(8) yes
N1 Zr1 N3 118.05(8) yes
N2 Zr1 N3 116.34(8) yes
Co101 Zr101 P101 46.098(15) yes
Co101 Zr101 P102 46.373(15) yes
P101 Zr101 P102 77.714(19) yes
Co101 Zr101 P103 45.735(15) yes
P101 Zr101 P103 75.880(18) yes
P102 Zr101 P103 77.907(19) yes
Co101 Zr101 O101 175.60(5) yes
P101 Zr101 O101 135.77(5) yes
P102 Zr101 O101 135.86(5) yes
P103 Zr101 O101 129.87(5) yes
Co101 Zr101 N101 79.28(5) yes
P101 Zr101 N101 34.16(5) yes
P102 Zr101 N101 97.44(5) yes
P103 Zr101 N101 107.14(5) yes
O101 Zr101 N101 103.31(7) yes
Co101 Zr101 N102 80.00(5) yes
P101 Zr101 N102 108.99(6) yes
P102 Zr101 N102 34.39(6) yes
P103 Zr101 N102 99.11(6) yes
O101 Zr101 N102 101.77(7) yes
Co101 Zr101 N103 79.40(5) yes
P101 Zr101 N103 97.93(5) yes
P102 Zr101 N103 107.76(5) yes
P103 Zr101 N103 34.03(5) yes
O101 Zr101 N103 96.21(7) yes
N101 Zr101 N102 116.42(8) yes
N101 Zr101 N103 117.95(8) yes
N102 Zr101 N103 115.99(8) yes
Zr1 Co1 P1 70.97(2) yes
Zr1 Co1 P2 70.42(2) yes
P1 Co1 P2 108.21(3) yes
Zr1 Co1 P3 71.01(2) yes
P1 Co1 P3 111.85(3) yes
P2 Co1 P3 109.16(3) yes
Zr1 Co1 C46 176.36(11) yes
P1 Co1 C46 110.28(11) yes
P2 Co1 C46 105.97(11) yes
P3 Co1 C46 111.15(10) yes
Zr101 Co101 P101 70.69(2) yes
Zr101 Co101 P102 70.198(19) yes
P101 Co101 P102 109.89(3) yes
Zr101 Co101 P103 70.979(19) yes
P101 Co101 P103 107.90(3) yes
P102 Co101 P103 110.88(3) yes
Zr101 Co101 C146 175.91(9) yes
P101 Co101 C146 107.85(9) yes
P102 Co101 C146 113.83(9) yes
P103 Co101 C146 106.26(9) yes
Zr1 P1 Co1 62.90(2) yes
Zr1 P1 N1 45.17(7) yes
Co1 P1 N1 106.65(8) yes
Zr1 P1 C10 136.32(10) yes
Co1 P1 C10 113.91(10) yes
N1 P1 C10 108.63(13) yes
Zr1 P1 C13 114.78(10) yes
Co1 P1 C13 113.37(11) yes
N1 P1 C13 107.89(12) yes
C10 P1 C13 106.20(14) yes
Zr1 P2 Co1 63.27(2) yes
Zr1 P2 N2 45.44(7) yes
Co1 P2 N2 107.52(8) yes
Zr1 P2 C25 137.68(10) yes
Co1 P2 C25 116.37(10) yes
N2 P2 C25 108.42(12) yes
Zr1 P2 C28 112.39(9) yes
Co1 P2 C28 110.44(9) yes
N2 P2 C28 106.78(12) yes
C25 P2 C28 106.91(13) yes
Zr1 P3 Co1 63.042(18) yes
Zr1 P3 N3 45.47(7) yes
Co1 P3 N3 107.33(7) yes
Zr1 P3 C40 112.71(9) yes
Co1 P3 C40 109.98(9) yes
N3 P3 C40 107.50(11) yes
Zr1 P3 C43 138.39(9) yes
Co1 P3 C43 116.24(9) yes
N3 P3 C43 109.21(11) yes
C40 P3 C43 106.28(13) yes
Zr101 P101 Co101 63.212(18) yes
Zr101 P101 N101 45.62(7) yes
Co101 P101 N101 107.24(7) yes
Zr101 P101 C110 113.77(9) yes
Co101 P101 C110 113.55(9) yes
N101 P101 C110 107.11(11) yes
Zr101 P101 C113 136.95(9) yes
Co101 P101 C113 113.51(9) yes
N101 P101 C113 108.64(11) yes
C110 P101 C113 106.54(13) yes
Zr101 P102 Co101 63.429(18) yes
Zr101 P102 N102 45.86(7) yes
Co101 P102 N102 108.04(7) yes
Zr101 P102 C125 113.59(9) yes
Co101 P102 C125 111.63(9) yes
N102 P102 C125 107.02(11) yes
Zr101 P102 C128 137.85(9) yes
Co101 P102 C128 113.91(9) yes
N102 P102 C128 109.80(11) yes
C125 P102 C128 106.24(12) yes
Zr101 P103 Co101 63.286(17) yes
Zr101 P103 N103 45.23(7) yes
Co101 P103 N103 107.93(7) yes
Zr101 P103 C140 115.73(9) yes
Co101 P103 C140 109.64(8) yes
N103 P103 C140 107.79(11) yes
Zr101 P103 C143 135.02(9) yes
Co101 P103 C143 116.51(9) yes
N103 P103 C143 108.17(11) yes
C140 P103 C143 106.50(12) yes
Zr1 O1 H30 162.8 no
C61 O3 C62 105.8(2) yes
C57 O4 C58 106.8(2) yes
Zr101 O101 H14 162.3 no
P1 N1 Zr1 100.77(11) yes
P1 N1 C1 133.43(17) yes
Zr1 N1 C1 125.16(16) yes
P2 N2 Zr1 100.08(10) yes
P2 N2 C16 131.48(17) yes
Zr1 N2 C16 127.62(16) yes
P3 N3 Zr1 100.47(9) yes
P3 N3 C31 132.27(16) yes
Zr1 N3 C31 126.41(15) yes
C47 N4 C55 117.0(2) yes
C49 N5 C50 115.9(2) yes
C49 N5 C55 121.0(2) yes
C50 N5 C55 122.7(2) yes
P101 N101 Zr101 100.22(9) yes
P101 N101 C101 130.26(16) yes
Zr101 N101 C101 128.81(15) yes
P102 N102 Zr101 99.75(9) yes
P102 N102 C116 136.08(17) yes
Zr101 N102 C116 123.55(15) yes
P103 N103 Zr101 100.74(9) yes
P103 N103 C131 133.73(16) yes
Zr101 N103 C131 124.55(15) yes
C149 N104 C150 116.1(2) yes
C149 N104 C155 121.0(2) yes
C150 N104 C155 123.0(2) yes
C147 N105 C155 118.6(2) yes
N1 C1 C2 121.8(2) yes
N1 C1 C8 119.4(3) yes
C2 C1 C8 118.3(3) yes
C1 C2 C3 123.7(3) yes
C1 C2 C4 119.4(3) yes
C3 C2 C4 116.9(3) yes
C2 C3 H31 109.0 no
C2 C3 H32 111.1 no
H31 C3 H32 109.3 no
C2 C3 H33 110.4 no
H31 C3 H33 107.9 no
H32 C3 H33 109.1 no
C2 C4 C5 122.7(3) yes
C2 C4 H41 118.8 no
C5 C4 H41 118.5 no
C4 C5 C6 120.7(3) yes
C4 C5 C7 117.2(3) yes
C6 C5 C7 122.0(3) yes
C5 C6 H61 111.2 no
C5 C6 H62 110.1 no
H61 C6 H62 110.1 no
C5 C6 H63 108.7 no
H61 C6 H63 108.4 no
H62 C6 H63 108.3 no
C5 C7 C8 122.8(3) yes
C5 C7 H71 118.8 no
C8 C7 H71 118.4 no
C1 C8 C7 119.5(3) yes
C1 C8 C9 120.9(3) yes
C7 C8 C9 119.6(3) yes
C8 C9 H91 109.5 no
C8 C9 H92 111.6 no
H91 C9 H92 107.9 no
C8 C9 H93 112.8 no
H91 C9 H93 106.6 no
H92 C9 H93 108.2 no
P1 C10 C11 116.3(2) yes
P1 C10 C12 113.6(2) yes
C11 C10 C12 109.2(2) yes
P1 C10 H101 104.7 no
C11 C10 H101 107.1 no
C12 C10 H101 104.9 no
C10 C11 H111 110.5 no
C10 C11 H112 108.8 no
H111 C11 H112 109.2 no
C10 C11 H113 111.9 no
H111 C11 H113 108.6 no
H112 C11 H113 107.7 no
C10 C12 H121 111.1 no
C10 C12 H122 109.6 no
H121 C12 H122 108.1 no
C10 C12 H123 110.2 no
H121 C12 H123 109.0 no
H122 C12 H123 108.8 no
P1 C13 C14 118.2(2) yes
P1 C13 C15 112.9(2) yes
C14 C13 C15 110.0(3) yes
P1 C13 H131 103.0 no
C14 C13 H131 106.6 no
C15 C13 H131 104.8 no
C13 C14 H141 111.7 no
C13 C14 H142 111.2 no
H141 C14 H142 107.5 no
C13 C14 H143 109.9 no
H141 C14 H143 108.1 no
H142 C14 H143 108.4 no
C13 C15 H151 110.0 no
C13 C15 H152 107.8 no
H151 C15 H152 110.0 no
C13 C15 H153 109.7 no
H151 C15 H153 110.0 no
H152 C15 H153 109.4 no
N2 C16 C17 121.1(2) yes
N2 C16 C23 120.3(2) yes
C17 C16 C23 118.4(2) yes
C16 C17 C18 123.7(2) yes
C16 C17 C19 119.5(3) yes
C18 C17 C19 116.8(2) yes
C17 C18 H181 110.4 no
C17 C18 H182 110.8 no
H181 C18 H182 107.0 no
C17 C18 H183 111.7 no
H181 C18 H183 108.4 no
H182 C18 H183 108.3 no
C17 C19 C20 122.6(3) yes
C17 C19 H191 118.6 no
C20 C19 H191 118.8 no
C19 C20 C21 121.5(3) yes
C19 C20 C22 116.7(3) yes
C21 C20 C22 121.8(3) yes
C20 C21 H211 110.3 no
C20 C21 H212 110.5 no
H211 C21 H212 108.3 no
C20 C21 H213 111.4 no
H211 C21 H213 107.9 no
H212 C21 H213 108.3 no
C20 C22 C23 123.1(3) yes
C20 C22 H221 119.3 no
C23 C22 H221 117.5 no
C16 C23 C22 119.4(2) yes
C16 C23 C24 122.1(2) yes
C22 C23 C24 118.5(2) yes
C23 C24 H241 111.2 no
C23 C24 H242 112.4 no
H241 C24 H242 104.2 no
C23 C24 H243 112.3 no
H241 C24 H243 109.4 no
H242 C24 H243 107.1 no
P2 C25 C26 116.7(2) yes
P2 C25 C27 113.6(2) yes
C26 C25 C27 108.6(3) yes
P2 C25 H251 102.9 no
C26 C25 H251 107.8 no
C27 C25 H251 106.5 no
C25 C26 H261 109.3 no
C25 C26 H262 109.6 no
H261 C26 H262 109.7 no
C25 C26 H263 111.6 no
H261 C26 H263 108.2 no
H262 C26 H263 108.3 no
C25 C27 H271 108.7 no
C25 C27 H272 111.3 no
H271 C27 H272 106.2 no
C25 C27 H273 111.9 no
H271 C27 H273 108.9 no
H272 C27 H273 109.6 no
P2 C28 C29 118.6(2) yes
P2 C28 C30 113.2(2) yes
C29 C28 C30 109.9(2) yes
P2 C28 H281 101.6 no
C29 C28 H281 105.4 no
C30 C28 H281 106.9 no
C28 C29 H291 110.3 no
C28 C29 H292 108.8 no
H291 C29 H292 109.3 no
C28 C29 H293 110.4 no
H291 C29 H293 108.1 no
H292 C29 H293 109.9 no
C28 C30 H301 111.7 no
C28 C30 H302 109.7 no
H301 C30 H302 108.8 no
C28 C30 H303 109.9 no
H301 C30 H303 108.7 no
H302 C30 H303 108.0 no
N3 C31 C32 121.2(2) yes
N3 C31 C38 120.5(2) yes
C32 C31 C38 118.1(2) yes
C31 C32 C33 123.9(2) yes
C31 C32 C34 119.5(2) yes
C33 C32 C34 116.6(2) yes
C32 C33 H331 110.9 no
C32 C33 H332 111.9 no
H331 C33 H332 108.9 no
C32 C33 H333 108.1 no
H331 C33 H333 108.8 no
H332 C33 H333 108.0 no
C32 C34 C35 122.7(2) yes
C32 C34 H341 117.8 no
C35 C34 H341 119.5 no
C34 C35 C36 121.6(2) yes
C34 C35 C37 117.1(2) yes
C36 C35 C37 121.4(2) yes
C35 C36 H361 111.7 no
C35 C36 H362 111.0 no
H361 C36 H362 110.3 no
C35 C36 H363 109.6 no
H361 C36 H363 108.6 no
H362 C36 H363 105.5 no
C35 C37 C38 122.6(2) yes
C35 C37 H371 120.0 no
C38 C37 H371 117.4 no
C31 C38 C37 119.8(2) yes
C31 C38 C39 122.2(2) yes
C37 C38 C39 118.0(2) yes
C38 C39 H391 112.4 no
C38 C39 H392 112.6 no
H391 C39 H392 106.0 no
C38 C39 H393 110.6 no
H391 C39 H393 107.7 no
H392 C39 H393 107.2 no
P3 C40 C41 118.10(19) yes
P3 C40 C42 113.7(2) yes
C41 C40 C42 109.7(2) yes
P3 C40 H401 100.7 no
C41 C40 H401 107.9 no
C42 C40 H401 105.3 no
C40 C41 H411 108.9 no
C40 C41 H412 111.5 no
H411 C41 H412 108.0 no
C40 C41 H413 110.0 no
H411 C41 H413 107.3 no
H412 C41 H413 111.1 no
C40 C42 H421 108.0 no
C40 C42 H422 111.4 no
H421 C42 H422 109.2 no
C40 C42 H423 108.7 no
H421 C42 H423 110.0 no
H422 C42 H423 109.5 no
P3 C43 C44 116.75(19) yes
P3 C43 C45 113.3(2) yes
C44 C43 C45 108.7(2) yes
P3 C43 H431 103.5 no
C44 C43 H431 105.7 no
C45 C43 H431 108.1 no
C43 C44 H441 110.9 no
C43 C44 H442 109.3 no
H441 C44 H442 108.0 no
C43 C44 H443 111.0 no
H441 C44 H443 109.4 no
H442 C44 H443 108.1 no
C43 C45 H451 111.1 no
C43 C45 H452 109.0 no
H451 C45 H452 109.3 no
C43 C45 H453 110.0 no
H451 C45 H453 109.1 no
H452 C45 H453 108.4 no
O2 C46 Co1 178.0(3) yes
N4 C47 C48 111.0(2) yes
N4 C47 H471 108.3 no
C48 C47 H471 108.8 no
N4 C47 H472 108.5 no
C48 C47 H472 111.1 no
H471 C47 H472 109.0 no
C47 C48 C49 109.3(2) yes
C47 C48 H481 110.9 no
C49 C48 H481 110.3 no
C47 C48 H482 108.4 no
C49 C48 H482 108.4 no
H481 C48 H482 109.5 no
C48 C49 N5 110.7(2) yes
C48 C49 H491 109.7 no
N5 C49 H491 109.1 no
C48 C49 H492 110.3 no
N5 C49 H492 108.1 no
H491 C49 H492 109.0 no
N5 C50 C51 113.6(2) yes
N5 C50 H501 106.2 no
C51 C50 H501 108.7 no
N5 C50 H502 110.0 no
C51 C50 H502 109.7 no
H501 C50 H502 108.4 no
C50 C51 C52 113.5(3) yes
C50 C51 H511 108.4 no
C52 C51 H511 108.4 no
C50 C51 H512 107.0 no
C52 C51 H512 110.1 no
H511 C51 H512 109.3 no
C51 C52 C53 114.8(3) yes
C51 C52 H521 108.0 no
C53 C52 H521 108.3 no
C51 C52 H522 108.4 no
C53 C52 H522 108.9 no
H521 C52 H522 108.3 no
C52 C53 C54 114.4(2) yes
C52 C53 H531 109.8 no
C54 C53 H531 108.3 no
C52 C53 H532 107.1 no
C54 C53 H532 108.0 no
H531 C53 H532 109.1 no
C53 C54 C55 112.5(2) yes
C53 C54 H541 109.3 no
C55 C54 H541 107.1 no
C53 C54 H542 109.9 no
C55 C54 H542 110.1 no
H541 C54 H542 107.8 no
C54 C55 N5 116.8(2) yes
C54 C55 N4 117.7(2) yes
N5 C55 N4 125.3(2) yes
C57 C56 H561 102.8 no
C57 C56 H562 112.1 no
H561 C56 H562 107.4 no
C57 C56 H563 114.8 no
H561 C56 H563 105.8 no
H562 C56 H563 112.9 no
C56 C57 O4 107.3(5) yes
C56 C57 H571 112.5 no
O4 C57 H571 113.9 no
C56 C57 H572 104.4 no
O4 C57 H572 108.9 no
H571 C57 H572 109.3 no
O4 C58 C59 106.7(7) yes
O4 C58 H581 112.3 no
C59 C58 H581 109.1 no
O4 C58 H582 110.5 no
C59 C58 H582 107.1 no
H581 C58 H582 110.9 no
C58 C59 H591 108.9 no
C58 C59 H592 103.6 no
H591 C59 H592 110.5 no
C58 C59 H593 111.7 no
H591 C59 H593 110.4 no
H592 C59 H593 111.6 no
C61 C60 H601 109.3 no
C61 C60 H602 110.4 no
H601 C60 H602 108.5 no
C61 C60 H603 112.7 no
H601 C60 H603 109.1 no
H602 C60 H603 106.6 no
C60 C61 O3 92.0(5) yes
C60 C61 H611 115.8 no
O3 C61 H611 113.9 no
C60 C61 H612 113.6 no
O3 C61 H612 113.3 no
H611 C61 H612 107.8 no
O3 C62 C63 108.3(7) yes
O3 C62 H621 111.9 no
C63 C62 H621 108.4 no
O3 C62 H622 106.1 no
C63 C62 H622 111.2 no
H621 C62 H622 110.9 no
C62 C63 H631 101.2 no
C62 C63 H632 114.1 no
H631 C63 H632 109.4 no
C62 C63 H633 111.5 no
H631 C63 H633 111.4 no
H632 C63 H633 109.1 no
N101 C101 C102 120.2(2) yes
N101 C101 C108 121.3(2) yes
C102 C101 C108 118.3(2) yes
C101 C102 C103 121.7(2) yes
C101 C102 C104 119.6(2) yes
C103 C102 C104 118.7(2) yes
C102 C103 H1031 112.0 no
C102 C103 H1032 112.6 no
H1031 C103 H1032 106.1 no
C102 C103 H1033 110.7 no
H1031 C103 H1033 106.4 no
H1032 C103 H1033 108.7 no
C102 C104 C105 122.1(2) yes
C102 C104 H1041 119.3 no
C105 C104 H1041 118.6 no
C104 C105 C106 121.2(3) yes
C104 C105 C107 117.6(2) yes
C106 C105 C107 121.2(3) yes
C105 C106 H1061 111.4 no
C105 C106 H1062 112.5 no
H1061 C106 H1062 108.1 no
C105 C106 H1063 109.8 no
H1061 C106 H1063 105.6 no
H1062 C106 H1063 109.2 no
C105 C107 C108 122.6(2) yes
C105 C107 H1071 119.2 no
C108 C107 H1071 118.2 no
C101 C108 C107 119.3(2) yes
C101 C108 C109 123.4(2) yes
C107 C108 C109 117.3(2) yes
C108 C109 H1091 110.1 no
C108 C109 H1092 112.6 no
H1091 C109 H1092 106.7 no
C108 C109 H1093 110.7 no
H1091 C109 H1093 108.7 no
H1092 C109 H1093 107.9 no
P101 C110 C111 119.20(19) yes
P101 C110 C112 112.5(2) yes
C111 C110 C112 109.9(2) yes
P101 C110 H1101 102.1 no
C111 C110 H1101 106.7 no
C112 C110 H1101 104.9 no
C110 C111 H1111 110.7 no
C110 C111 H1112 110.6 no
H1111 C111 H1112 107.4 no
C110 C111 H1113 110.5 no
H1111 C111 H1113 108.9 no
H1112 C111 H1113 108.7 no
C110 C112 H1121 110.9 no
C110 C112 H1122 110.1 no
H1121 C112 H1122 107.7 no
C110 C112 H1123 110.4 no
H1121 C112 H1123 109.1 no
H1122 C112 H1123 108.6 no
P101 C113 C114 117.0(2) yes
P101 C113 C115 113.49(19) yes
C114 C113 C115 108.5(2) yes
P101 C113 H1131 104.2 no
C114 C113 H1131 107.7 no
C115 C113 H1131 105.2 no
C113 C114 H1141 108.3 no
C113 C114 H1142 111.2 no
H1141 C114 H1142 109.5 no
C113 C114 H1143 109.6 no
H1141 C114 H1143 109.4 no
H1142 C114 H1143 108.8 no
C113 C115 H1151 110.4 no
C113 C115 H1152 111.3 no
H1151 C115 H1152 107.7 no
C113 C115 H1153 111.6 no
H1151 C115 H1153 107.3 no
H1152 C115 H1153 108.4 no
N102 C116 C117 119.4(2) yes
N102 C116 C123 122.1(2) yes
C117 C116 C123 118.0(2) yes
C116 C117 C118 121.7(2) yes
C116 C117 C119 120.0(3) yes
C118 C117 C119 118.2(2) yes
C117 C118 H1181 111.3 no
C117 C118 H1182 111.1 no
H1181 C118 H1182 107.7 no
C117 C118 H1183 111.0 no
H1181 C118 H1183 108.0 no
H1182 C118 H1183 107.5 no
C117 C119 C120 122.4(3) yes
C117 C119 H1191 117.4 no
C120 C119 H1191 120.2 no
C119 C120 C121 121.5(3) yes
C119 C120 C122 117.2(3) yes
C121 C120 C122 121.3(3) yes
C120 C121 H1211 108.6 no
C120 C121 H1212 111.1 no
H1211 C121 H1212 109.9 no
C120 C121 H1213 109.9 no
H1211 C121 H1213 108.3 no
H1212 C121 H1213 109.0 no
C120 C122 C123 123.0(3) yes
C120 C122 H1221 119.9 no
C123 C122 H1221 117.1 no
C116 C123 C122 119.3(3) yes
C116 C123 C124 123.8(2) yes
C122 C123 C124 116.9(3) yes
C123 C124 H1241 111.7 no
C123 C124 H1242 112.2 no
H1241 C124 H1242 107.1 no
C123 C124 H1243 110.4 no
H1241 C124 H1243 107.2 no
H1242 C124 H1243 108.0 no
P102 C125 C126 117.21(19) yes
P102 C125 C127 113.9(2) yes
C126 C125 C127 110.4(2) yes
P102 C125 H1251 101.0 no
C126 C125 H1251 107.5 no
C127 C125 H1251 105.4 no
C125 C126 H1261 110.3 no
C125 C126 H1262 111.3 no
H1261 C126 H1262 107.7 no
C125 C126 H1263 111.1 no
H1261 C126 H1263 108.3 no
H1262 C126 H1263 108.0 no
C125 C127 H1271 110.9 no
C125 C127 H1272 112.2 no
H1271 C127 H1272 108.8 no
C125 C127 H1273 109.9 no
H1271 C127 H1273 107.3 no
H1272 C127 H1273 107.5 no
P102 C128 C129 115.56(19) yes
P102 C128 C130 113.33(19) yes
C129 C128 C130 109.6(2) yes
P102 C128 H1281 103.9 no
C129 C128 H1281 107.2 no
C130 C128 H1281 106.6 no
C128 C129 H1291 109.9 no
C128 C129 H1292 109.1 no
H1291 C129 H1292 106.9 no
C128 C129 H1293 113.2 no
H1291 C129 H1293 108.9 no
H1292 C129 H1293 108.6 no
C128 C130 H1301 109.2 no
C128 C130 H1302 110.0 no
H1301 C130 H1302 107.5 no
C128 C130 H1303 112.1 no
H1301 C130 H1303 107.8 no
H1302 C130 H1303 110.1 no
N103 C131 C132 119.9(2) yes
N103 C131 C138 121.8(2) yes
C132 C131 C138 117.8(2) yes
C131 C132 C133 121.9(2) yes
C131 C132 C134 120.1(2) yes
C133 C132 C134 118.0(2) yes
C132 C133 H1331 112.1 no
C132 C133 H1332 111.0 no
H1331 C133 H1332 106.0 no
C132 C133 H1333 112.6 no
H1331 C133 H1333 107.7 no
H1332 C133 H1333 107.0 no
C132 C134 C135 122.9(2) yes
C132 C134 H1341 117.9 no
C135 C134 H1341 119.1 no
C134 C135 C136 121.0(2) yes
C134 C135 C137 116.5(2) yes
C136 C135 C137 122.5(2) yes
C135 C136 H1361 109.4 no
C135 C136 H1362 109.5 no
H1361 C136 H1362 108.5 no
C135 C136 H1363 111.8 no
H1361 C136 H1363 108.5 no
H1362 C136 H1363 109.1 no
C135 C137 C138 122.7(2) yes
C135 C137 H1371 118.7 no
C138 C137 H1371 118.6 no
C131 C138 C137 119.8(2) yes
C131 C138 C139 122.9(2) yes
C137 C138 C139 117.3(2) yes
C138 C139 H1391 111.6 no
C138 C139 H1392 110.8 no
H1391 C139 H1392 107.1 no
C138 C139 H1393 111.3 no
H1391 C139 H1393 107.2 no
H1392 C139 H1393 108.7 no
P103 C140 C141 117.90(19) yes
P103 C140 C142 113.78(19) yes
C141 C140 C142 109.6(2) yes
P103 C140 H1401 101.6 no
C141 C140 H1401 106.2 no
C142 C140 H1401 106.6 no
C140 C141 H1411 111.2 no
C140 C141 H1412 112.1 no
H1411 C141 H1412 108.3 no
C140 C141 H1413 109.1 no
H1411 C141 H1413 108.8 no
H1412 C141 H1413 107.3 no
C140 C142 H1421 111.9 no
C140 C142 H1422 109.8 no
H1421 C142 H1422 108.3 no
C140 C142 H1423 109.5 no
H1421 C142 H1423 108.4 no
H1422 C142 H1423 108.8 no
P103 C143 C144 116.36(19) yes
P103 C143 C145 114.01(18) yes
C144 C143 C145 108.5(2) yes
P103 C143 H1431 103.9 no
C144 C143 H1431 107.1 no
C145 C143 H1431 106.3 no
C143 C144 H1441 109.0 no
C143 C144 H1442 110.3 no
H1441 C144 H1442 108.4 no
C143 C144 H1443 112.0 no
H1441 C144 H1443 108.0 no
H1442 C144 H1443 109.0 no
C143 C145 H1451 109.6 no
C143 C145 H1452 110.2 no
H1451 C145 H1452 107.6 no
C143 C145 H1453 111.6 no
H1451 C145 H1453 108.9 no
H1452 C145 H1453 108.8 no
O102 C146 Co101 177.6(2) yes
N105 C147 C148 111.8(2) yes
N105 C147 H1471 108.2 no
C148 C147 H1471 109.5 no
N105 C147 H1472 110.0 no
C148 C147 H1472 108.4 no
H1471 C147 H1472 108.9 no
C147 C148 C149 109.6(2) yes
C147 C148 H1481 110.2 no
C149 C148 H1481 110.0 no
C147 C148 H1482 108.4 no
C149 C148 H1482 109.3 no
H1481 C148 H1482 109.3 no
C148 C149 N104 110.0(2) yes
C148 C149 H1491 110.1 no
N104 C149 H1491 108.0 no
C148 C149 H1492 110.6 no
N104 C149 H1492 108.8 no
H1491 C149 H1492 109.3 no
N104 C150 C151 113.5(2) yes
N104 C150 H1501 107.4 no
C151 C150 H1501 108.7 no
N104 C150 H1502 108.2 no
C151 C150 H1502 109.0 no
H1501 C150 H1502 110.0 no
C150 C151 C152 114.0(3) yes
C150 C151 H1511 108.9 no
C152 C151 H1511 110.6 no
C150 C151 H1512 108.2 no
C152 C151 H1512 106.7 no
H1511 C151 H1512 108.3 no
C151 C152 C153 115.0(3) yes
C151 C152 H1521 109.1 no
C153 C152 H1521 109.5 no
C151 C152 H1522 108.5 no
C153 C152 H1522 106.7 no
H1521 C152 H1522 107.7 no
C152 C153 C154 114.5(3) yes
C152 C153 H1531 108.3 no
C154 C153 H1531 108.5 no
C152 C153 H1532 107.7 no
C154 C153 H1532 108.4 no
H1531 C153 H1532 109.2 no
C153 C154 C155 113.2(2) yes
C153 C154 H1541 109.0 no
C155 C154 H1541 108.2 no
C153 C154 H1542 108.9 no
C155 C154 H1542 109.9 no
H1541 C154 H1542 107.4 no
C154 C155 N104 117.9(2) yes
C154 C155 N105 117.0(2) yes
N104 C155 N105 125.0(3) yes

loop_
_geom_bond_atom_site_label_1
_geom_bond_atom_site_label_2
_geom_bond_distance
_geom_bond_publ_flag
Zr1 Co1 2.7998(4) yes
Zr1 P1 2.9732(7) yes
Zr1 P2 2.9535(7) yes
Zr1 P3 2.9701(7) yes
Zr1 O1 1.8968(17) yes
Zr1 N1 2.147(2) yes
Zr1 N2 2.137(2) yes
Zr1 N3 2.153(2) yes
Zr101 Co101 2.8065(4) yes
Zr101 P101 2.9670(7) yes
Zr101 P102 2.9524(7) yes
Zr101 P103 2.9703(7) yes
Zr101 O101 1.8888(17) yes
Zr101 N101 2.1548(19) yes
Zr101 N102 2.150(2) yes
Zr101 N103 2.1464(19) yes
Co1 P1 2.2671(8) yes
Co1 P2 2.2664(8) yes
Co1 P3 2.2576(7) yes
Co1 C46 1.761(3) yes
Co101 P101 2.2653(7) yes
Co101 P102 2.2714(7) yes
Co101 P103 2.2500(7) yes
Co101 C146 1.762(3) yes
P1 N1 1.695(2) yes
P1 C10 1.872(3) yes
P1 C13 1.865(3) yes
P2 N2 1.698(2) yes
P2 C25 1.872(3) yes
P2 C28 1.863(3) yes
P3 N3 1.691(2) yes
P3 C40 1.868(3) yes
P3 C43 1.872(3) yes
P101 N101 1.693(2) yes
P101 C110 1.867(3) yes
P101 C113 1.871(3) yes
P102 N102 1.692(2) yes
P102 C125 1.869(3) yes
P102 C128 1.862(3) yes
P103 N103 1.692(2) yes
P103 C140 1.872(3) yes
P103 C143 1.874(3) yes
O1 H30 0.814 no
O2 C46 1.138(4) yes
O3 C61 1.640(8) yes
O3 C62 1.411(9) yes
O4 C57 1.354(6) yes
O4 C58 1.410(9) yes
O101 H14 0.821 no
O102 C146 1.133(3) yes
N1 C1 1.440(3) yes
N2 C16 1.447(3) yes
N3 C31 1.444(3) yes
N4 C47 1.464(3) yes
N4 C55 1.295(3) yes
N5 C49 1.459(3) yes
N5 C50 1.468(3) yes
N5 C55 1.364(3) yes
N101 C101 1.440(3) yes
N102 C116 1.444(3) yes
N103 C131 1.439(3) yes
N104 C149 1.465(4) yes
N104 C150 1.470(3) yes
N104 C155 1.350(3) yes
N105 C147 1.461(3) yes
N105 C155 1.300(3) yes
C1 C2 1.404(4) yes
C1 C8 1.418(4) yes
C2 C3 1.504(4) yes
C2 C4 1.401(4) yes
C3 H31 0.976 no
C3 H32 0.951 no
C3 H33 0.961 no
C4 C5 1.382(4) yes
C4 H41 0.925 no
C5 C6 1.506(4) yes
C5 C7 1.381(5) yes
C6 H61 0.946 no
C6 H62 0.961 no
C6 H63 0.948 no
C7 C8 1.391(4) yes
C7 H71 0.942 no
C8 C9 1.495(4) yes
C9 H91 0.965 no
C9 H92 0.976 no
C9 H93 0.962 no
C10 C11 1.533(4) yes
C10 C12 1.542(4) yes
C10 H101 0.968 no
C11 H111 0.960 no
C11 H112 0.963 no
C11 H113 0.967 no
C12 H121 0.962 no
C12 H122 0.968 no
C12 H123 0.978 no
C13 C14 1.538(4) yes
C13 C15 1.538(4) yes
C13 H131 0.975 no
C14 H141 0.960 no
C14 H142 0.962 no
C14 H143 0.959 no
C15 H151 0.953 no
C15 H152 0.959 no
C15 H153 0.957 no
C16 C17 1.406(3) yes
C16 C23 1.413(4) yes
C17 C18 1.505(4) yes
C17 C19 1.402(4) yes
C18 H181 0.976 no
C18 H182 0.970 no
C18 H183 0.976 no
C19 C20 1.384(4) yes
C19 H191 0.947 no
C20 C21 1.513(4) yes
C20 C22 1.389(4) yes
C21 H211 0.940 no
C21 H212 0.952 no
C21 H213 0.938 no
C22 C23 1.388(4) yes
C22 H221 0.943 no
C23 C24 1.507(3) yes
C24 H241 0.923 no
C24 H242 0.951 no
C24 H243 0.930 no
C25 C26 1.527(4) yes
C25 C27 1.538(4) yes
C25 H251 0.981 no
C26 H261 0.953 no
C26 H262 0.949 no
C26 H263 0.960 no
C27 H271 0.956 no
C27 H272 0.961 no
C27 H273 0.960 no
C28 C29 1.533(4) yes
C28 C30 1.531(4) yes
C28 H281 0.981 no
C29 H291 0.974 no
C29 H292 0.965 no
C29 H293 0.965 no
C30 H301 0.966 no
C30 H302 0.960 no
C30 H303 0.960 no
C31 C32 1.411(3) yes
C31 C38 1.413(3) yes
C32 C33 1.505(3) yes
C32 C34 1.397(3) yes
C33 H331 0.958 no
C33 H332 0.957 no
C33 H333 0.966 no
C34 C35 1.383(4) yes
C34 H341 0.934 no
C35 C36 1.513(3) yes
C35 C37 1.386(4) yes
C36 H361 0.966 no
C36 H362 0.944 no
C36 H363 0.951 no
C37 C38 1.389(3) yes
C37 H371 0.938 no
C38 C39 1.506(4) yes
C39 H391 0.959 no
C39 H392 0.949 no
C39 H393 0.949 no
C40 C41 1.536(4) yes
C40 C42 1.538(4) yes
C40 H401 0.969 no
C41 H411 0.966 no
C41 H412 0.964 no
C41 H413 0.974 no
C42 H421 0.966 no
C42 H422 0.969 no
C42 H423 0.964 no
C43 C44 1.540(4) yes
C43 C45 1.532(4) yes
C43 H431 0.993 no
C44 H441 0.954 no
C44 H442 0.976 no
C44 H443 0.956 no
C45 H451 0.959 no
C45 H452 0.958 no
C45 H453 0.961 no
C47 C48 1.520(4) yes
C47 H471 0.975 no
C47 H472 0.987 no
C48 C49 1.514(4) yes
C48 H481 0.966 no
C48 H482 0.963 no
C49 H491 0.965 no
C49 H492 0.991 no
C50 C51 1.519(4) yes
C50 H501 0.975 no
C50 H502 0.977 no
C51 C52 1.516(4) yes
C51 H511 0.972 no
C51 H512 0.983 no
C52 C53 1.530(4) yes
C52 H521 0.974 no
C52 H522 0.976 no
C53 C54 1.530(4) yes
C53 H531 0.982 no
C53 H532 0.982 no
C54 C55 1.504(4) yes
C54 H541 0.971 no
C54 H542 0.976 no
C56 C57 1.490(7) yes
C56 H561 0.952 no
C56 H562 0.947 no
C56 H563 0.957 no
C57 H571 1.012 no
C57 H572 1.006 no
C58 C59 1.543(9) yes
C58 H581 0.989 no
C58 H582 0.998 no
C59 H591 0.981 no
C59 H592 0.965 no
C59 H593 0.954 no
C60 C61 1.537(9) yes
C60 H601 0.984 no
C60 H602 0.985 no
C60 H603 1.010 no
C61 H611 0.987 no
C61 H612 0.983 no
C62 C63 1.437(9) yes
C62 H621 1.025 no
C62 H622 1.044 no
C63 H631 1.018 no
C63 H632 0.965 no
C63 H633 0.960 no
C101 C102 1.405(3) yes
C101 C108 1.411(3) yes
C102 C103 1.509(3) yes
C102 C104 1.399(3) yes
C103 H1031 0.947 no
C103 H1032 0.954 no
C103 H1033 0.951 no
C104 C105 1.384(4) yes
C104 H1041 0.922 no
C105 C106 1.518(4) yes
C105 C107 1.374(4) yes
C106 H1061 0.941 no
C106 H1062 0.934 no
C106 H1063 0.949 no
C107 C108 1.397(3) yes
C107 H1071 0.936 no
C108 C109 1.502(4) yes
C109 H1091 0.966 no
C109 H1092 0.949 no
C109 H1093 0.965 no
C110 C111 1.541(4) yes
C110 C112 1.530(4) yes
C110 H1101 0.973 no
C111 H1111 0.970 no
C111 H1112 0.980 no
C111 H1113 0.955 no
C112 H1121 0.972 no
C112 H1122 0.968 no
C112 H1123 0.952 no
C113 C114 1.538(4) yes
C113 C115 1.536(4) yes
C113 H1131 0.990 no
C114 H1141 0.973 no
C114 H1142 0.963 no
C114 H1143 0.973 no
C115 H1151 0.957 no
C115 H1152 0.966 no
C115 H1153 0.966 no
C116 C117 1.412(4) yes
C116 C123 1.414(4) yes
C117 C118 1.507(4) yes
C117 C119 1.390(4) yes
C118 H1181 0.962 no
C118 H1182 0.969 no
C118 H1183 0.951 no
C119 C120 1.387(4) yes
C119 H1191 0.923 no
C120 C121 1.518(4) yes
C120 C122 1.377(4) yes
C121 H1211 0.957 no
C121 H1212 0.955 no
C121 H1213 0.953 no
C122 C123 1.397(4) yes
C122 H1221 0.944 no
C123 C124 1.500(4) yes
C124 H1241 0.965 no
C124 H1242 0.967 no
C124 H1243 0.980 no
C125 C126 1.532(4) yes
C125 C127 1.528(4) yes
C125 H1251 0.990 no
C126 H1261 0.957 no
C126 H1262 0.957 no
C126 H1263 0.969 no
C127 H1271 0.962 no
C127 H1272 0.961 no
C127 H1273 0.963 no
C128 C129 1.533(4) yes
C128 C130 1.534(4) yes
C128 H1281 0.975 no
C129 H1291 0.959 no
C129 H1292 0.953 no
C129 H1293 0.959 no
C130 H1301 0.954 no
C130 H1302 0.954 no
C130 H1303 0.957 no
C131 C132 1.409(3) yes
C131 C138 1.404(3) yes
C132 C133 1.500(3) yes
C132 C134 1.388(3) yes
C133 H1331 0.939 no
C133 H1332 0.960 no
C133 H1333 0.971 no
C134 C135 1.386(4) yes
C134 H1341 0.943 no
C135 C136 1.508(4) yes
C135 C137 1.386(4) yes
C136 H1361 0.954 no
C136 H1362 0.970 no
C136 H1363 0.970 no
C137 C138 1.403(3) yes
C137 H1371 0.940 no
C138 C139 1.511(4) yes
C139 H1391 0.958 no
C139 H1392 0.963 no
C139 H1393 0.950 no
C140 C141 1.536(4) yes
C140 C142 1.533(4) yes
C140 H1401 0.987 no
C141 H1411 0.969 no
C141 H1412 0.961 no
C141 H1413 0.961 no
C142 H1421 0.973 no
C142 H1422 0.955 no
C142 H1423 0.982 no
C143 C144 1.538(4) yes
C143 C145 1.525(4) yes
C143 H1431 0.970 no
C144 H1441 0.960 no
C144 H1442 0.967 no
C144 H1443 0.969 no
C145 H1451 0.956 no
C145 H1452 0.956 no
C145 H1453 0.956 no
C147 C148 1.516(4) yes
C147 H1471 0.968 no
C147 H1472 0.985 no
C148 C149 1.507(4) yes
C148 H1481 0.961 no
C148 H1482 0.968 no
C149 H1491 0.990 no
C149 H1492 0.980 no
C150 C151 1.516(4) yes
C150 H1501 0.975 no
C150 H1502 0.981 no
C151 C152 1.524(4) yes
C151 H1511 0.972 no
C151 H1512 0.965 no
C152 C153 1.522(4) yes
C152 H1521 0.985 no
C152 H1522 0.970 no
C153 C154 1.535(4) yes
C153 H1531 0.969 no
C153 H1532 0.975 no
C154 C155 1.506(4) yes
C154 H1541 0.972 no
C154 H1542 0.986 no

loop_
_platon_squeeze_void_nr
_platon_squeeze_void_average_x
_platon_squeeze_void_average_y
_platon_squeeze_void_average_z
_platon_squeeze_void_volume
_platon_squeeze_void_count_electrons
_platon_squeeze_void_content
1 0.000 0.000 0.500 238 46 ' '
2 0.000 0.500 0.000 238 46 ' '
3 0.270 0.157 0.911 33 2 ' '
4 0.270 0.343 0.411 33 2 ' '
5 0.258 0.110 0.297 20 1 ' '
6 0.258 0.390 0.797 20 1 ' '
7 0.264 0.714 0.708 7 0 ' '
8 0.264 0.786 0.208 7 0 ' '
9 0.314 0.614 0.530 12 1 ' '
10 0.314 0.886 0.030 12 1 ' '
11 0.445 0.191 0.570 34 2 ' '
12 0.445 0.309 0.070 34 2 ' '
13 0.389 0.240 0.817 7 1 ' '
14 0.389 0.260 0.317 6 0 ' '
15 0.413 0.219 0.886 8 1 ' '
16 0.413 0.281 0.386 8 1 ' '
17 0.555 0.691 0.930 34 2 ' '
18 0.555 0.809 0.430 34 2 ' '
19 0.495 0.246 0.750 11 1 ' '
20 0.495 0.254 0.250 11 1 ' '
21 0.506 0.754 0.249 11 1 ' '
22 0.505 0.746 0.749 11 1 ' '
23 0.589 0.721 0.620 9 1 ' '
24 0.589 0.779 0.120 9 1 ' '
25 0.616 0.742 0.689 6 0 ' '
26 0.616 0.758 0.189 5 0 ' '
27 0.730 0.657 0.589 33 2 ' '
28 0.730 0.843 0.089 33 2 ' '
29 0.686 0.114 0.970 12 1 ' '
30 0.686 0.386 0.470 12 1 ' '
31 0.742 0.610 0.203 20 1 ' '
32 0.742 0.890 0.703 20 1 ' '
33 0.736 0.214 0.792 7 0 ' '
34 0.736 0.286 0.292 7 0 ' '
